data_4038539
loop_
_publ_author_name
'Fern\'andez-P\'erez, H\'ector'
'Lenartowicz, Pawe\/l'
'Carreras Vinent, Lucas'
'Grabulosa, Arnald'
'Kafarski, Pawe\/l'
'Vidal-Ferran, Anton'

_publ_section_title
;
 Access to alpha-aminophosphonic acid derivatives and phosphonopeptides by
 [Rh(P-OP)]-catalyzed stereoselective hydrogenation.
;
_journal_name_full 'The Journal of organic chemistry'
_journal_paper_doi 10.1021/acs.joc.0c00914
_journal_year 2020
_chemical_absolute_configuration ad
_chemical_formula_sum 'C17 H24 F3 N2 O5 P'
_chemical_formula_weight 424.35
_space_group_crystal_system triclinic
_space_group_IT_number 1
_space_group_name_Hall 'P 1'
_space_group_name_H-M_alt 'P 1'
_atom_sites_solution_hydrogens geom
_audit_creation_method SHELXL-2018/3
_cell_angle_alpha 72.310(2)
_cell_angle_beta 72.182(2)
_cell_angle_gamma 61.141(2)
_cell_formula_units_Z 4
_cell_length_a 11.8281(3)
_cell_length_b 11.8983(3)
_cell_length_c 19.0954(5)
_cell_measurement_reflns_used 11199
_cell_measurement_temperature 298(2)
_cell_measurement_theta_max 25.0970
_cell_measurement_theta_min 2.4600
_cell_volume 2201.08(11)
_computing_cell_refinement 'CrysAlisPro 1.171.40.35 (Rigaku OD, 2018)'
_computing_data_collection 'CrysAlisPro 1.171.40.35 (Rigaku OD, 2018)'
_computing_data_reduction 'CrysAlisPro 1.171.40.35 (Rigaku OD, 2018)'
_computing_molecular_graphics
;
 SHELXle: C.B. Huebschle, G.M. Sheldrick & B. Dittrich
 J.Appl.Cryst. (2011) 44, 1281-1284.
;
_computing_publication_material 'SHELXL-2018/3 (Sheldrick, 2018)'
_computing_structure_refinement 'SHELXL-2018/3 (Sheldrick, 2018)'
_computing_structure_solution
;
  SHELXT V2018/2 (Sheldrick 2018); G.M. Sheldrick (2015)
 "SHELXT - Integrated space-group and crystal-structure
 determination", Acta Cryst., A71, 3-8. 
;
_diffrn_ambient_temperature 298(2)
_diffrn_detector_area_resol_mean 5.8140
_diffrn_detector_type 'PILATUS 200K'
_diffrn_measured_fraction_theta_full 0.981
_diffrn_measured_fraction_theta_max 0.863
_diffrn_measurement_device_type '1/4chi goniometer'
_diffrn_measurement_method
;
 Fullsphere data collection, phi and omega scans
;
_diffrn_radiation_monochromator 'Confocal Max Flux optic'
_diffrn_radiation_type MoK\a
_diffrn_radiation_wavelength 0.71075
_diffrn_reflns_av_R_equivalents 0.0278
_diffrn_reflns_av_unetI/netI 0.0468
_diffrn_reflns_Laue_measured_fraction_full 0.981
_diffrn_reflns_Laue_measured_fraction_max 0.863
_diffrn_reflns_limit_h_max 15
_diffrn_reflns_limit_h_min -14
_diffrn_reflns_limit_k_max 15
_diffrn_reflns_limit_k_min -14
_diffrn_reflns_limit_l_max 25
_diffrn_reflns_limit_l_min -25
_diffrn_reflns_number 30077
_diffrn_reflns_point_group_measured_fraction_full 0.877
_diffrn_reflns_point_group_measured_fraction_max 0.737
_diffrn_reflns_theta_full 25.242
_diffrn_reflns_theta_max 28.709
_diffrn_reflns_theta_min 2.100
_diffrn_source 'Microfocus rotating anode X-ray tube'
_diffrn_source_current 24
_diffrn_source_power 50
_diffrn_source_size '0.2 mm x 0.2 mm fine focus'
_diffrn_source_type 'Rigaku MicroMax-007HF'
_exptl_absorpt_coefficient_mu 0.177
_exptl_absorpt_correction_T_max 1.00000
_exptl_absorpt_correction_T_min 0.71158
_exptl_absorpt_correction_type multi-scan
_exptl_absorpt_process_details
;
 CrysAlisPro 1.171.40.35a (Rigaku Oxford Diffraction, 2018)
 Empirical absorption correction using spherical harmonics,
 implemented in SCALE3 ABSPACK scaling algorithm.
;
_exptl_crystal_colour colourless
_exptl_crystal_density_diffrn 1.281
_exptl_crystal_description block
_exptl_crystal_F_000 888
_exptl_crystal_size_max 0.400
_exptl_crystal_size_mid 0.200
_exptl_crystal_size_min 0.200
_refine_diff_density_max 0.198
_refine_diff_density_min -0.202
_refine_diff_density_rms 0.035
_refine_ls_abs_structure_details
;
 Flack x determined using 4061 quotients [(I+)-(I-)]/[(I+)+(I-)]
 (Parsons, Flack and Wagner, Acta Cryst. B69 (2013) 249-259).
;
_refine_ls_abs_structure_Flack 0.01(3)
_refine_ls_extinction_method none
_refine_ls_goodness_of_fit_ref 1.014
_refine_ls_hydrogen_treatment constr
_refine_ls_matrix_type full
_refine_ls_number_parameters 1365
_refine_ls_number_reflns 16764
_refine_ls_number_restraints 1131
_refine_ls_restrained_S_all 1.091
_refine_ls_R_factor_all 0.0733
_refine_ls_R_factor_gt 0.0466
_refine_ls_shift/su_max 0.001
_refine_ls_shift/su_mean 0.000
_refine_ls_structure_factor_coef Fsqd
_refine_ls_weighting_details 'w=1/[\s^2^(Fo^2^)+(0.0784P)^2^+0.0199P] where P=(Fo^2^+2Fc^2^)/3'
_refine_ls_weighting_scheme calc
_refine_ls_wR_factor_gt 0.1216
_refine_ls_wR_factor_ref 0.1366
_reflns_Friedel_coverage 0.708
_reflns_Friedel_fraction_full 0.773
_reflns_Friedel_fraction_max 0.611
_reflns_number_gt 11167
_reflns_number_total 16764
_reflns_threshold_expression 'I > 2\s(I)'
_cod_data_source_file jo0c00914_si_002.cif
_cod_data_source_block iciq_378b-19_hfp-1580-1rt_20190905
_cod_original_cell_volume 2201.06(11)
_cod_database_code 4038539
_shelx_shelxl_version_number 2018/3
_shelx_space_group_comment
;
The symmetry employed for this shelxl refinement is uniquely defined
by the following loop, which should always be used as a source of
symmetry information in preference to the above space-group names.
They are only intended as comments.
;
_shelx_estimated_absorpt_t_min 0.932
_shelx_estimated_absorpt_t_max 0.965

loop_
_space_group_symop_operation_xyz
'x, y, z'

loop_
_atom_site_label
_atom_site_type_symbol
_atom_site_fract_x
_atom_site_fract_y
_atom_site_fract_z
_atom_site_U_iso_or_equiv
_atom_site_adp_type
_atom_site_occupancy
_atom_site_site_symmetry_order
_atom_site_calc_flag
_atom_site_refinement_flags_posn
_atom_site_refinement_flags_adp
_atom_site_refinement_flags_occupancy
_atom_site_disorder_assembly
_atom_site_disorder_group
C1A C 0.9108(7) 0.4140(6) 0.5895(3) 0.1013(16) Uani 1 1 d . . . . .
N1A N 0.9183(3) 0.2219(3) 0.68303(17) 0.0623(7) Uani 1 1 d . . . . .
H1A H 0.995344 0.210100 0.684292 0.075 Uiso 1 1 calc R U . . .
O1A O 0.7296(12) 0.3595(12) 0.6394(7) 0.087(3) Uani 0.484(9) 1 d . U P A 1
O1A' O 0.7622(16) 0.3249(16) 0.6146(8) 0.117(6) Uani 0.484(9) 1 d . U P A 2
P1A P 0.43156(9) 0.27191(10) 0.90842(6) 0.0692(3) Uani 1 1 d . . . . .
N2A N 0.6758(3) 0.1580(3) 0.83372(18) 0.0667(8) Uani 1 1 d . . . . .
H2A H 0.650882 0.128722 0.808058 0.080 Uiso 1 1 calc R U . . .
O2A O 0.8083(3) 0.2447(3) 0.83269(16) 0.0799(8) Uani 1 1 d . . . . .
C2A C 0.8505(5) 0.3201(5) 0.6364(3) 0.0821(12) Uani 1 1 d . . . . .
C3A C 0.8648(3) 0.1319(4) 0.7330(2) 0.0619(8) Uani 1 1 d . . . . .
H3A H 0.812213 0.119590 0.707540 0.074 Uiso 1 1 calc R U . . .
O3A O 0.4140(4) 0.4080(3) 0.86027(19) 0.0983(9) Uani 1 1 d . . . . .
F1A F 1.0078(7) 0.4024(7) 0.6133(4) 0.130(2) Uani 0.772(11) 1 d . U P B 1
F2A F 0.9490(10) 0.3983(8) 0.5183(4) 0.144(3) Uani 0.772(11) 1 d . U P B 1
F3A F 0.8237(6) 0.5374(5) 0.5873(4) 0.133(2) Uani 0.772(11) 1 d . U P B 1
F1A' F 0.897(3) 0.495(3) 0.6206(16) 0.157(7) Uani 0.228(11) 1 d . U P B 2
F2A' F 1.0514(18) 0.333(2) 0.5735(14) 0.128(6) Uani 0.228(11) 1 d . U P B 2
F3A' F 0.889(2) 0.453(2) 0.5268(12) 0.111(6) Uani 0.228(11) 1 d . U P B 2
C4A C 0.9765(4) -0.0005(4) 0.7572(2) 0.0686(9) Uani 1 1 d . . . . .
H4AA H 1.031930 0.014559 0.778170 0.082 Uiso 1 1 calc R U . . .
H4AB H 0.938189 -0.052980 0.796693 0.082 Uiso 1 1 calc R U . . .
O4A O 0.3710(3) 0.2080(3) 0.88809(19) 0.0887(8) Uani 1 1 d . . . . .
C5A C 1.0617(4) -0.0777(4) 0.6959(2) 0.0723(10) Uani 1 1 d . . . . .
C6A C 1.1695(4) -0.0590(5) 0.6497(3) 0.0893(13) Uani 1 1 d . . . . .
H6A H 1.190179 0.002998 0.656015 0.107 Uiso 1 1 calc R U . . .
C7A C 1.2457(5) -0.1317(6) 0.5948(3) 0.1048(16) Uani 1 1 d . . . . .
H7A H 1.317691 -0.117828 0.564261 0.126 Uiso 1 1 calc R U . . .
C8A C 1.2190(6) -0.2231(5) 0.5839(4) 0.1093(17) Uani 1 1 d . . . . .
H8A H 1.270865 -0.271005 0.546078 0.131 Uiso 1 1 calc R U . . .
C9A C 1.1139(7) -0.2432(6) 0.6300(4) 0.120(2) Uani 1 1 d . . . . .
H9A H 1.095688 -0.307176 0.624119 0.144 Uiso 1 1 calc R U . . .
C10A C 1.0347(5) -0.1710(5) 0.6849(3) 0.0981(15) Uani 1 1 d . . . . .
H10A H 0.962444 -0.185029 0.714837 0.118 Uiso 1 1 calc R U . . .
C11A C 0.7799(3) 0.1850(4) 0.8035(2) 0.0617(8) Uani 1 1 d . . . . .
C12A C 0.6048(4) 0.1769(4) 0.9084(2) 0.0712(10) Uani 1 1 d . . . . .
H12A H 0.634650 0.227422 0.924340 0.085 Uiso 1 1 calc R U . . .
C13A C 0.6344(5) 0.0487(6) 0.9626(3) 0.1169(19) Uani 1 1 d . . . . .
H13A H 0.726305 0.005768 0.964638 0.140 Uiso 1 1 calc R U . . .
H13B H 0.612269 -0.005804 0.946332 0.140 Uiso 1 1 calc R U . . .
H13Y H 0.583485 0.064274 1.011512 0.140 Uiso 1 1 calc R U . . .
C14A C 0.3977(8) 0.4456(6) 0.7838(3) 0.1211(19) Uani 1 1 d . . . . .
H14T H 0.309099 0.464686 0.781868 0.145 Uiso 1 1 calc R U . . .
H14R H 0.458959 0.374835 0.757060 0.145 Uiso 1 1 calc R U . . .
C15A C 0.4219(13) 0.5595(10) 0.7497(5) 0.190(4) Uani 1 1 d . . . . .
H15A H 0.441025 0.568335 0.696173 0.286 Uiso 1 1 calc R U . . .
H15B H 0.495363 0.550717 0.765967 0.286 Uiso 1 1 calc R U . . .
H15C H 0.345344 0.635576 0.764012 0.286 Uiso 1 1 calc R U . . .
O5A O 0.3838(7) 0.3011(8) 0.9904(4) 0.0888(16) Uani 0.825(12) 1 d D U P C 1
C16A C 0.2530(8) 0.3811(8) 1.0196(4) 0.119(2) Uani 0.825(12) 1 d D U P C 1
H16U H 0.197075 0.339755 1.024160 0.143 Uiso 0.825(12) 1 calc R U P C 1
H16V H 0.222798 0.464184 0.985418 0.143 Uiso 0.825(12) 1 calc R U P C 1
C17A C 0.2422(13) 0.4033(15) 1.0910(6) 0.180(5) Uani 0.825(12) 1 d D U P C 1
H17I H 0.167748 0.392062 1.124696 0.269 Uiso 0.825(12) 1 calc R U P C 1
H17' H 0.230807 0.490641 1.086164 0.269 Uiso 0.825(12) 1 calc R U P C 1
H17O H 0.320674 0.342076 1.110275 0.269 Uiso 0.825(12) 1 calc R U P C 1
O5V O 0.368(5) 0.283(4) 0.984(2) 0.100(5) Uani 0.175(12) 1 d D U P C 2
C16V C 0.338(4) 0.363(4) 1.0337(18) 0.113(5) Uani 0.175(12) 1 d D U P C 2
H16G H 0.285316 0.453077 1.013302 0.136 Uiso 0.175(12) 1 calc R U P C 2
H16H H 0.418060 0.356576 1.041599 0.136 Uiso 0.175(12) 1 calc R U P C 2
C17V C 0.263(5) 0.319(5) 1.106(2) 0.130(8) Uani 0.175(12) 1 d D U P C 2
H17J H 0.241184 0.372497 1.141011 0.195 Uiso 0.175(12) 1 calc R U P C 2
H17K H 0.183708 0.325466 1.097576 0.195 Uiso 0.175(12) 1 calc R U P C 2
H17P H 0.315919 0.229352 1.125759 0.195 Uiso 0.175(12) 1 calc R U P C 2
O1B O 0.4004(13) 0.751(2) 0.4153(6) 0.100(4) Uani 0.46(3) 1 d . U P D 1
O1B' O 0.4311(12) 0.6854(18) 0.4058(6) 0.096(4) Uani 0.54(3) 1 d . U P D 2
C1B C 0.6214(7) 0.6380(8) 0.4422(4) 0.116(2) Uani 1 1 d . . . . .
N1B N 0.5569(3) 0.7947(3) 0.33288(18) 0.0692(8) Uani 1 1 d . . . . .
H1B H 0.634826 0.789856 0.323733 0.083 Uiso 1 1 calc R U . . .
P1B P 0.35022(11) 0.72941(13) 0.11853(7) 0.0839(3) Uani 1 1 d . . . . .
C2B C 0.5225(5) 0.7177(6) 0.3922(3) 0.0948(14) Uani 1 1 d . . . . .
N2B N 0.3982(3) 0.8682(4) 0.18320(19) 0.0769(9) Uani 1 1 d . . . . .
H2B H 0.321132 0.900947 0.210122 0.092 Uiso 1 1 calc R U . . .
O2B O 0.6156(3) 0.7818(4) 0.17919(19) 0.0939(9) Uani 1 1 d . . . . .
C3B C 0.4687(4) 0.8867(4) 0.2828(2) 0.0729(10) Uani 1 1 d . . . . .
H3B H 0.378816 0.899247 0.307943 0.087 Uiso 1 1 calc R U . . .
F1B F 0.733(4) 0.596(3) 0.4087(19) 0.142(8) Uani 0.261(17) 1 d . U P E 1
F2B F 0.597(3) 0.567(3) 0.4873(17) 0.148(6) Uani 0.261(17) 1 d . U P E 1
F3B F 0.589(2) 0.730(3) 0.4942(13) 0.137(6) Uani 0.261(17) 1 d . U P E 1
F1B' F 0.7343(8) 0.6423(10) 0.4189(6) 0.126(3) Uani 0.739(17) 1 d . U P E 2
F2B' F 0.6488(9) 0.5057(9) 0.4540(6) 0.159(3) Uani 0.739(17) 1 d . U P E 2
F3B' F 0.5736(8) 0.6567(15) 0.5101(4) 0.158(3) Uani 0.739(17) 1 d . U P E 2
C4B C 0.4748(5) 1.0186(4) 0.2630(3) 0.0880(13) Uani 1 1 d . . . . .
H4BA H 0.565732 1.004671 0.244234 0.106 Uiso 1 1 calc R U . . .
H4BB H 0.426417 1.073853 0.223075 0.106 Uiso 1 1 calc R U . . .
O4B O 0.2097(3) 0.7748(4) 0.1465(2) 0.1017(11) Uani 1 1 d . . . . .
C5B C 0.4206(4) 1.0885(4) 0.3269(3) 0.0888(13) Uani 1 1 d . . . . .
C6B C 0.4928(6) 1.0617(6) 0.3792(4) 0.1143(19) Uani 1 1 d . . . . .
H6B H 0.580650 1.001451 0.373642 0.137 Uiso 1 1 calc R U . . .
C7B C 0.4354(8) 1.1237(7) 0.4396(5) 0.141(3) Uani 1 1 d . . . . .
H7B H 0.484596 1.102356 0.475416 0.170 Uiso 1 1 calc R U . . .
C8B C 0.3100(7) 1.2146(7) 0.4482(5) 0.127(2) Uani 1 1 d . . . . .
H8B H 0.271321 1.252695 0.490499 0.152 Uiso 1 1 calc R U . . .
C9B C 0.2401(6) 1.2500(6) 0.3935(5) 0.127(2) Uani 1 1 d . . . . .
H9B H 0.155618 1.317454 0.396785 0.152 Uiso 1 1 calc R U . . .
C10B C 0.2931(6) 1.1875(5) 0.3348(4) 0.1092(17) Uani 1 1 d . . . . .
H10B H 0.243312 1.211154 0.298908 0.131 Uiso 1 1 calc R U . . .
C11B C 0.5014(4) 0.8382(4) 0.2115(2) 0.0731(10) Uani 1 1 d . . . . .
C12B C 0.4080(4) 0.8489(5) 0.1098(2) 0.0800(11) Uani 1 1 d . . . . .
H12B H 0.500476 0.816741 0.084664 0.096 Uiso 1 1 calc R U . . .
C13B C 0.3296(7) 0.9760(6) 0.0629(3) 0.1189(19) Uani 1 1 d . . . . .
H13F H 0.361572 1.038946 0.058016 0.143 Uiso 1 1 calc R U . . .
H13G H 0.238533 1.008131 0.086716 0.143 Uiso 1 1 calc R U . . .
H13Z H 0.338903 0.961764 0.014191 0.143 Uiso 1 1 calc R U . . .
O3B O 0.439(3) 0.598(2) 0.1668(12) 0.110(3) Uani 0.571(16) 1 d D U P F 1
C14B C 0.3846(13) 0.5201(17) 0.2256(7) 0.128(3) Uani 0.571(16) 1 d D U P F 1
H14E H 0.372396 0.462365 0.205074 0.154 Uiso 0.571(16) 1 calc R U P F 1
H14H H 0.299526 0.575860 0.251089 0.154 Uiso 0.571(16) 1 calc R U P F 1
C15B C 0.4761(16) 0.4415(18) 0.2798(9) 0.149(5) Uani 0.571(16) 1 d D U P F 1
H15G H 0.444034 0.383081 0.317021 0.223 Uiso 0.571(16) 1 calc R U P F 1
H15X H 0.480956 0.499030 0.303570 0.223 Uiso 0.571(16) 1 calc R U P F 1
H15W H 0.561984 0.391933 0.253489 0.223 Uiso 0.571(16) 1 calc R U P F 1
O3W O 0.440(5) 0.613(3) 0.1643(17) 0.114(4) Uani 0.429(16) 1 d D U P F 2
C14W C 0.416(2) 0.5625(16) 0.2415(10) 0.131(4) Uani 0.429(16) 1 d D U P F 2
H14A H 0.325113 0.609425 0.263750 0.157 Uiso 0.429(16) 1 calc R U P F 2
H14B H 0.471519 0.570300 0.266700 0.157 Uiso 0.429(16) 1 calc R U P F 2
C15W C 0.449(3) 0.4222(19) 0.2482(15) 0.148(6) Uani 0.429(16) 1 d D U P F 2
H15D H 0.386488 0.399289 0.287695 0.222 Uiso 0.429(16) 1 calc R U P F 2
H15E H 0.535810 0.368504 0.259323 0.222 Uiso 0.429(16) 1 calc R U P F 2
H15F H 0.446382 0.408589 0.201819 0.222 Uiso 0.429(16) 1 calc R U P F 2
O5B O 0.3925(14) 0.6878(10) 0.0430(6) 0.114(3) Uani 0.662(12) 1 d D U P F 1
C16B C 0.5151(11) 0.6351(12) -0.0023(6) 0.129(3) Uani 0.662(12) 1 d D U P F 1
H16N H 0.581724 0.590837 0.028619 0.154 Uiso 0.662(12) 1 calc R U P F 1
H16M H 0.532111 0.705726 -0.037921 0.154 Uiso 0.662(12) 1 calc R U P F 1
C17B C 0.5269(17) 0.5455(15) -0.0422(9) 0.150(5) Uani 0.662(12) 1 d D U P F 1
H17U H 0.615504 0.507682 -0.069241 0.224 Uiso 0.662(12) 1 calc R U P F 1
H17V H 0.467531 0.590556 -0.076731 0.224 Uiso 0.662(12) 1 calc R U P F 1
H17W H 0.505787 0.477598 -0.007510 0.224 Uiso 0.662(12) 1 calc R U P F 1
O5Y O 0.380(3) 0.7245(19) 0.0298(12) 0.108(4) Uani 0.338(12) 1 d D U P F 2
C16Y C 0.425(2) 0.5930(19) 0.0161(11) 0.126(4) Uani 0.338(12) 1 d D U P F 2
H16E H 0.488707 0.528847 0.047301 0.152 Uiso 0.338(12) 1 calc R U P F 2
H16F H 0.351882 0.571035 0.027833 0.152 Uiso 0.338(12) 1 calc R U P F 2
C17Y C 0.486(3) 0.594(3) -0.0623(14) 0.138(6) Uani 0.338(12) 1 d D U P F 2
H17G H 0.491963 0.520450 -0.076942 0.207 Uiso 0.338(12) 1 calc R U P F 2
H17H H 0.572524 0.588155 -0.070003 0.207 Uiso 0.338(12) 1 calc R U P F 2
H17L H 0.433546 0.673267 -0.091843 0.207 Uiso 0.338(12) 1 calc R U P F 2
C1C C -0.1626(5) 0.5784(5) 0.7793(4) 0.0960(15) Uani 1 1 d . . . . .
N1C N -0.0157(3) 0.3560(3) 0.81735(17) 0.0608(7) Uani 1 1 d . . . . .
H1C H -0.076821 0.337802 0.815649 0.073 Uiso 1 1 calc R U . . .
O1C O 0.037(2) 0.5189(19) 0.812(3) 0.099(5) Uani 0.49(8) 1 d . U P G 1
O1C' O 0.056(2) 0.5126(18) 0.781(2) 0.088(6) Uani 0.51(8) 1 d . U P G 2
P1C P 0.54720(11) 0.06539(14) 0.68727(8) 0.0925(4) Uani 1 1 d . . . . .
O2C O 0.1504(3) 0.1678(3) 0.73186(18) 0.0872(9) Uani 1 1 d . . . . .
N2C N 0.3194(3) 0.1163(3) 0.7839(2) 0.0755(9) Uani 1 1 d . . . . .
H2C H 0.345984 0.132727 0.815144 0.091 Uiso 1 1 calc R U . . .
C2C C -0.0315(4) 0.4781(4) 0.7974(3) 0.0756(11) Uani 1 1 d . . . . .
C3C C 0.1021(3) 0.2527(4) 0.8419(2) 0.0631(9) Uani 1 1 d . . . . .
H3C H 0.147565 0.290946 0.855676 0.076 Uiso 1 1 calc R U . . .
F1C F -0.1336(15) 0.6462(11) 0.7010(8) 0.114(3) Uani 0.58(3) 1 d . U P H 1
F2C F -0.2139(14) 0.6727(12) 0.8118(11) 0.127(4) Uani 0.58(3) 1 d . U P H 1
F3C F -0.2463(15) 0.5342(17) 0.7845(10) 0.098(3) Uani 0.58(3) 1 d . U P H 1
F1C' F -0.1736(17) 0.6708(17) 0.7337(15) 0.133(5) Uani 0.42(3) 1 d . U P H 2
F2C' F -0.2392(13) 0.633(2) 0.8465(12) 0.128(4) Uani 0.42(3) 1 d . U P H 2
F3C' F -0.228(3) 0.530(3) 0.7587(13) 0.105(5) Uani 0.42(3) 1 d . U P H 2
O3C O 0.6238(3) 0.0613(5) 0.7331(2) 0.1201(14) Uani 1 1 d . . . . .
C4C C 0.0692(4) 0.1579(4) 0.9101(3) 0.0786(11) Uani 1 1 d . . . . .
H4CA H 0.035598 0.111001 0.894733 0.094 Uiso 1 1 calc R U . . .
H4CB H 0.149398 0.094334 0.928250 0.094 Uiso 1 1 calc R U . . .
C5C C -0.0302(5) 0.2233(5) 0.9734(2) 0.0839(12) Uani 1 1 d . . . . .
C6C C -0.0212(9) 0.3134(8) 0.9985(4) 0.139(3) Uani 1 1 d . . . . .
H6C H 0.049900 0.333922 0.976139 0.166 Uiso 1 1 calc R U . . .
C7C C -0.1117(13) 0.3755(10) 1.0553(5) 0.169(4) Uani 1 1 d . . . . .
H7C H -0.101993 0.435869 1.071676 0.203 Uiso 1 1 calc R U . . .
C8C C -0.2155(11) 0.3460(10) 1.0866(5) 0.162(3) Uani 1 1 d . . . . .
H8C H -0.279435 0.387847 1.124507 0.194 Uiso 1 1 calc R U . . .
C9C C -0.2278(8) 0.2546(11) 1.0629(4) 0.149(3) Uani 1 1 d . . . . .
H9C H -0.297787 0.232607 1.086204 0.179 Uiso 1 1 calc R U . . .
C10C C -0.1372(6) 0.1964(7) 1.0053(3) 0.1115(17) Uani 1 1 d . . . . .
H10C H -0.148167 0.138220 0.987619 0.134 Uiso 1 1 calc R U . . .
C11C C 0.1934(3) 0.1766(4) 0.7802(2) 0.0654(9) Uani 1 1 d . . . . .
C12C C 0.4138(4) 0.0229(5) 0.7364(3) 0.0885(13) Uani 1 1 d . . . . .
H12C H 0.369571 0.026641 0.699340 0.106 Uiso 1 1 calc R U . . .
C13C C 0.4634(7) -0.1157(6) 0.7819(7) 0.170(4) Uani 1 1 d . U . . .
H13H H 0.389807 -0.132176 0.812557 0.255 Uiso 1 1 calc R U . . .
H13I H 0.518426 -0.125100 0.813214 0.255 Uiso 1 1 calc R U . . .
H13J H 0.513038 -0.176947 0.748563 0.255 Uiso 1 1 calc R U . . .
O4C O 0.4809(8) 0.1817(8) 0.6289(5) 0.132(2) Uani 0.648(10) 1 d D U P I 1
C14C C 0.4985(12) 0.2989(11) 0.5972(8) 0.130(3) Uani 0.648(10) 1 d D U P I 1
H14F H 0.558727 0.289630 0.549434 0.157 Uiso 0.648(10) 1 calc R U P I 1
H14W H 0.537302 0.312435 0.630138 0.157 Uiso 0.648(10) 1 calc R U P I 1
C15C C 0.3733(19) 0.4132(15) 0.5863(12) 0.191(6) Uani 0.648(10) 1 d D U P I 1
H15H H 0.335585 0.400941 0.552892 0.286 Uiso 0.648(10) 1 calc R U P I 1
H15I H 0.388718 0.489960 0.565247 0.286 Uiso 0.648(10) 1 calc R U P I 1
H15Z H 0.313893 0.423383 0.633657 0.286 Uiso 0.648(10) 1 calc R U P I 1
O4C' O 0.4831(15) 0.2303(15) 0.6657(8) 0.134(4) Uani 0.352(10) 1 d D U P I 2
C14' C 0.409(3) 0.294(3) 0.6178(14) 0.157(5) Uani 0.352(10) 1 d D U P I 2
H14' H 0.324537 0.348992 0.643734 0.189 Uiso 0.352(10) 1 calc R U P I 2
H14" H 0.395976 0.230694 0.602810 0.189 Uiso 0.352(10) 1 calc R U P I 2
C15' C 0.445(4) 0.378(3) 0.5477(16) 0.175(7) Uani 0.352(10) 1 d D U P I 2
H15Q H 0.367229 0.442690 0.528942 0.262 Uiso 0.352(10) 1 calc R U P I 2
H15R H 0.503856 0.325160 0.510782 0.262 Uiso 0.352(10) 1 calc R U P I 2
H15S H 0.488039 0.420606 0.558132 0.262 Uiso 0.352(10) 1 calc R U P I 2
O5C O 0.6080(7) 0.0062(9) 0.6188(5) 0.111(2) Uani 0.604(9) 1 d D U P I 1
C16C C 0.7390(10) -0.0594(11) 0.5898(6) 0.117(3) Uani 0.604(9) 1 d D U P I 1
H16W H 0.787479 -0.107862 0.630348 0.141 Uiso 0.604(9) 1 calc R U P I 1
H16Z H 0.773240 0.002858 0.558716 0.141 Uiso 0.604(9) 1 calc R U P I 1
C17C C 0.759(2) -0.1553(15) 0.5423(9) 0.152(5) Uani 0.604(9) 1 d D U P I 1
H17M H 0.792933 -0.243146 0.569902 0.228 Uiso 0.604(9) 1 calc R U P I 1
H17N H 0.819212 -0.148020 0.496325 0.228 Uiso 0.604(9) 1 calc R U P I 1
H17Q H 0.675622 -0.133823 0.531436 0.228 Uiso 0.604(9) 1 calc R U P I 1
O5X O 0.6437(9) -0.0700(10) 0.6506(5) 0.086(2) Uani 0.396(9) 1 d D U P I 2
C16X C 0.6421(17) -0.1082(17) 0.5947(9) 0.126(4) Uani 0.396(9) 1 d D U P I 2
H16C H 0.558999 -0.053351 0.577886 0.151 Uiso 0.396(9) 1 calc R U P I 2
H16D H 0.652405 -0.197646 0.609353 0.151 Uiso 0.396(9) 1 calc R U P I 2
C17X C 0.759(3) -0.098(3) 0.5299(13) 0.142(6) Uani 0.396(9) 1 d D U P I 2
H17D H 0.755809 -0.119035 0.486031 0.213 Uiso 0.396(9) 1 calc R U P I 2
H17E H 0.841273 -0.158200 0.545557 0.213 Uiso 0.396(9) 1 calc R U P I 2
H17F H 0.751818 -0.010693 0.518504 0.213 Uiso 0.396(9) 1 calc R U P I 2
N1D N -0.1111(3) 0.6511(3) 0.20480(18) 0.0661(8) Uani 1 1 d . . . . .
H1D H -0.182121 0.666084 0.192676 0.079 Uiso 1 1 calc R U . . .
O1D O 0.0586(4) 0.5019(3) 0.2607(2) 0.1148(12) Uani 1 1 d . . . . .
C1D C -0.1043(8) 0.4399(6) 0.2641(4) 0.1078(18) Uani 1 1 d . . . . .
P1D P 0.05408(12) 0.93931(12) 0.33422(7) 0.0845(3) Uani 1 1 d . . . . .
C2D C -0.0450(5) 0.5366(4) 0.2436(3) 0.0756(10) Uani 1 1 d . . . . .
N2D N -0.0381(3) 0.8823(3) 0.24640(18) 0.0691(8) Uani 1 1 d . . . . .
H2D H 0.036684 0.865247 0.216408 0.083 Uiso 1 1 calc R U . . .
O2D O -0.2141(3) 0.8397(3) 0.29026(18) 0.0873(9) Uani 1 1 d . . . . .
C3D C -0.0653(3) 0.7522(3) 0.1824(2) 0.0594(8) Uani 1 1 d . . . . .
H3D H 0.031112 0.711338 0.171024 0.071 Uiso 1 1 calc R U . . .
O3D O 0.1544(3) 0.9706(4) 0.2784(2) 0.1134(12) Uani 1 1 d . . . . .
F1D F -0.0814(13) 0.3664(9) 0.3318(6) 0.141(3) Uani 0.620(19) 1 d . U P J 1
F2D F -0.0495(17) 0.3587(15) 0.2156(8) 0.162(4) Uani 0.620(19) 1 d . U P J 1
F3D F -0.2295(10) 0.4916(9) 0.2682(9) 0.142(4) Uani 0.620(19) 1 d . U P J 1
F1D' F -0.153(3) 0.416(2) 0.3310(12) 0.180(6) Uani 0.380(19) 1 d . U P J 2
F2D' F -0.0075(16) 0.3291(13) 0.2443(11) 0.126(4) Uani 0.380(19) 1 d . U P J 2
F3D' F -0.190(2) 0.4693(18) 0.2240(14) 0.143(5) Uani 0.380(19) 1 d . U P J 2
C4D C -0.1158(4) 0.8477(4) 0.1127(2) 0.0715(10) Uani 1 1 d . . . . .
H4DA H -0.210666 0.879983 0.122251 0.086 Uiso 1 1 calc R U . . .
H4DB H -0.096614 0.921812 0.104512 0.086 Uiso 1 1 calc R U . . .
C5D C -0.0594(4) 0.7923(4) 0.0427(2) 0.0711(10) Uani 1 1 d . . . . .
C6D C 0.0534(6) 0.7980(5) -0.0043(3) 0.0977(14) Uani 1 1 d . . . . .
H6D H 0.097572 0.833632 0.008456 0.117 Uiso 1 1 calc R U . . .
C7D C 0.1005(7) 0.7506(7) -0.0703(3) 0.124(2) Uani 1 1 d . . . . .
H7D H 0.175318 0.756818 -0.102203 0.149 Uiso 1 1 calc R U . . .
C8D C 0.0404(8) 0.6956(6) -0.0896(4) 0.1184(19) Uani 1 1 d . . . . .
H8D H 0.074138 0.663611 -0.133934 0.142 Uiso 1 1 calc R U . . .
C9D C -0.0688(8) 0.6875(6) -0.0440(4) 0.1121(18) Uani 1 1 d . . . . .
H9D H -0.110116 0.649473 -0.057163 0.134 Uiso 1 1 calc R U . . .
C10D C -0.1207(5) 0.7354(4) 0.0227(3) 0.0881(13) Uani 1 1 d . . . . .
H10D H -0.196162 0.729285 0.053688 0.106 Uiso 1 1 calc R U . . .
C11D C -0.1116(3) 0.8261(4) 0.2456(2) 0.0632(9) Uani 1 1 d . . . . .
C12D C -0.0816(4) 0.9715(4) 0.2967(3) 0.0777(11) Uani 1 1 d . . . . .
H12D H -0.146069 0.952054 0.338558 0.093 Uiso 1 1 calc R U . . .
C13D C -0.1488(7) 1.1120(5) 0.2608(5) 0.134(3) Uani 1 1 d . U . . .
H13C H -0.221547 1.124500 0.242153 0.200 Uiso 1 1 calc R U . . .
H13D H -0.087558 1.135121 0.220113 0.200 Uiso 1 1 calc R U . . .
H13E H -0.180253 1.166354 0.297182 0.200 Uiso 1 1 calc R U . . .
O4D O 0.0138(14) 0.9790(15) 0.4027(7) 0.083(3) Uani 0.360(15) 1 d D U P K 1
C14D C 0.018(2) 1.0500(19) 0.4527(12) 0.110(4) Uani 0.360(15) 1 d D U P K 1
H14M H 0.065655 0.981791 0.490079 0.132 Uiso 0.360(15) 1 calc R U P K 1
H14N H 0.075807 1.090253 0.422432 0.132 Uiso 0.360(15) 1 calc R U P K 1
C15D C -0.085(3) 1.146(2) 0.4935(13) 0.120(6) Uani 0.360(15) 1 d D U P K 1
H15M H -0.048177 1.176794 0.518017 0.180 Uiso 0.360(15) 1 calc R U P K 1
H15N H -0.140109 1.109171 0.530372 0.180 Uiso 0.360(15) 1 calc R U P K 1
H15O H -0.136850 1.218390 0.459827 0.180 Uiso 0.360(15) 1 calc R U P K 1
O4U O -0.0274(9) 1.0418(11) 0.3923(4) 0.0922(19) Uani 0.640(15) 1 d D U P K 2
C14U C 0.0710(12) 1.0480(11) 0.4256(7) 0.103(2) Uani 0.640(15) 1 d D U P K 2
H14C H 0.137946 0.961323 0.440351 0.124 Uiso 0.640(15) 1 calc R U P K 2
H14D H 0.113261 1.100928 0.390257 0.124 Uiso 0.640(15) 1 calc R U P K 2
C15U C -0.0112(17) 1.1088(14) 0.4913(7) 0.126(4) Uani 0.640(15) 1 d D U P K 2
H15J H 0.041820 1.121773 0.514652 0.190 Uiso 0.640(15) 1 calc R U P K 2
H15K H -0.048669 1.052815 0.526429 0.190 Uiso 0.640(15) 1 calc R U P K 2
H15L H -0.080456 1.191598 0.475715 0.190 Uiso 0.640(15) 1 calc R U P K 2
O5D O 0.1519(8) 0.7837(8) 0.3487(5) 0.099(2) Uani 0.467(8) 1 d D U P K 1
C16D C 0.1095(19) 0.6882(15) 0.3866(10) 0.143(4) Uani 0.467(8) 1 d D U P K 1
H16S H 0.118237 0.642543 0.349601 0.172 Uiso 0.467(8) 1 calc R U P K 1
H16T H 0.016037 0.732815 0.405791 0.172 Uiso 0.467(8) 1 calc R U P K 1
C17D C 0.168(2) 0.5859(17) 0.4501(10) 0.160(6) Uani 0.467(8) 1 d D U P K 1
H17S H 0.163064 0.507206 0.451463 0.240 Uiso 0.467(8) 1 calc R U P K 1
H17T H 0.121034 0.616208 0.496381 0.240 Uiso 0.467(8) 1 calc R U P K 1
H17R H 0.258843 0.568535 0.443083 0.240 Uiso 0.467(8) 1 calc R U P K 1
O5D' O 0.0552(8) 0.8162(7) 0.3991(4) 0.115(2) Uani 0.533(8) 1 d D U P K 2
C16' C 0.1566(12) 0.6914(10) 0.4109(9) 0.126(3) Uani 0.533(8) 1 d D U P K 2
H16A H 0.186776 0.675544 0.456386 0.151 Uiso 0.533(8) 1 calc R U P K 2
H16B H 0.230263 0.680162 0.369137 0.151 Uiso 0.533(8) 1 calc R U P K 2
C17' C 0.0975(17) 0.6014(14) 0.4178(10) 0.143(4) Uani 0.533(8) 1 d D U P K 2
H17A H 0.163572 0.525115 0.397970 0.214 Uiso 0.533(8) 1 calc R U P K 2
H17B H 0.027235 0.645253 0.390272 0.214 Uiso 0.533(8) 1 calc R U P K 2
H17C H 0.063731 0.576111 0.469596 0.214 Uiso 0.533(8) 1 calc R U P K 2

loop_
_atom_site_aniso_label
_atom_site_aniso_U_11
_atom_site_aniso_U_22
_atom_site_aniso_U_33
_atom_site_aniso_U_23
_atom_site_aniso_U_13
_atom_site_aniso_U_12
C1A 0.117(5) 0.107(4) 0.085(4) 0.007(3) -0.023(3) -0.065(4)
N1A 0.0435(15) 0.0794(19) 0.0707(18) -0.0114(15) -0.0120(14) -0.0325(14)
O1A 0.062(5) 0.091(5) 0.105(8) -0.003(5) -0.034(5) -0.028(4)
O1A' 0.095(9) 0.152(11) 0.108(9) 0.010(6) -0.048(7) -0.060(7)
P1A 0.0512(5) 0.0820(6) 0.0778(6) -0.0168(5) -0.0137(5) -0.0295(5)
N2A 0.0473(15) 0.090(2) 0.081(2) -0.0258(16) -0.0082(14) -0.0397(15)
O2A 0.0680(16) 0.113(2) 0.0897(18) -0.0345(16) -0.0031(14) -0.0606(16)
C2A 0.072(3) 0.099(3) 0.082(3) 0.006(2) -0.027(2) -0.048(2)
C3A 0.0517(19) 0.076(2) 0.074(2) -0.0141(18) -0.0142(17) -0.0378(17)
O3A 0.119(3) 0.092(2) 0.091(2) -0.0047(16) -0.0413(19) -0.0457(19)
F1A 0.117(4) 0.138(4) 0.158(5) 0.043(4) -0.060(4) -0.094(4)
F2A 0.171(6) 0.136(5) 0.107(4) -0.021(4) 0.019(4) -0.081(5)
F3A 0.143(4) 0.089(3) 0.159(4) 0.008(3) -0.052(4) -0.048(3)
F1A' 0.166(11) 0.137(10) 0.169(11) -0.017(9) -0.017(9) -0.081(9)
F2A' 0.105(8) 0.131(9) 0.147(10) -0.001(8) 0.005(7) -0.079(7)
F3A' 0.119(10) 0.115(10) 0.080(9) 0.021(7) -0.042(7) -0.045(7)
C4A 0.060(2) 0.070(2) 0.078(2) -0.0109(18) -0.0152(19) -0.0303(18)
O4A 0.0611(16) 0.111(2) 0.111(2) -0.0290(18) -0.0167(16) -0.0453(16)
C5A 0.066(2) 0.072(2) 0.081(3) -0.0134(19) -0.015(2) -0.0305(18)
C6A 0.065(2) 0.102(3) 0.109(3) -0.040(3) 0.001(2) -0.040(2)
C7A 0.081(3) 0.110(4) 0.122(4) -0.038(3) 0.004(3) -0.044(3)
C8A 0.102(4) 0.097(3) 0.122(4) -0.049(3) -0.001(3) -0.033(3)
C9A 0.140(5) 0.104(4) 0.140(5) -0.050(4) -0.002(4) -0.070(4)
C10A 0.099(3) 0.089(3) 0.121(4) -0.032(3) -0.001(3) -0.057(3)
C11A 0.0461(18) 0.074(2) 0.075(2) -0.0106(18) -0.0138(17) -0.0347(16)
C12A 0.051(2) 0.095(3) 0.072(2) -0.010(2) -0.0096(18) -0.0395(19)
C13A 0.073(3) 0.130(4) 0.109(4) 0.013(3) -0.023(3) -0.031(3)
C14A 0.144(5) 0.118(4) 0.104(4) 0.007(3) -0.050(4) -0.059(4)
C15A 0.280(13) 0.182(8) 0.129(6) 0.030(6) -0.069(7) -0.130(9)
O5A 0.069(3) 0.110(3) 0.086(2) -0.038(2) -0.0052(19) -0.032(2)
C16A 0.087(4) 0.137(4) 0.112(4) -0.048(3) -0.006(3) -0.026(3)
C17A 0.174(7) 0.180(8) 0.130(6) -0.080(6) 0.016(6) -0.031(6)
O5V 0.095(6) 0.108(6) 0.098(6) -0.032(5) -0.011(5) -0.041(5)
C16V 0.107(6) 0.121(6) 0.108(6) -0.034(5) -0.017(5) -0.041(5)
C17V 0.129(11) 0.125(11) 0.111(9) -0.039(9) 0.002(8) -0.040(9)
O1B 0.082(5) 0.112(7) 0.107(5) -0.012(4) -0.006(3) -0.055(4)
O1B' 0.079(4) 0.106(6) 0.112(5) -0.001(3) -0.018(3) -0.057(4)
C1B 0.096(4) 0.151(6) 0.086(4) 0.010(4) -0.023(3) -0.058(4)
N1B 0.0502(16) 0.089(2) 0.079(2) -0.0127(17) -0.0192(15) -0.0362(16)
P1B 0.0662(6) 0.1160(9) 0.0892(8) -0.0339(7) -0.0030(6) -0.0527(7)
C2B 0.066(3) 0.142(4) 0.084(3) -0.008(3) -0.017(2) -0.058(3)
N2B 0.0514(17) 0.110(2) 0.088(2) -0.0238(19) -0.0139(16) -0.0459(17)
O2B 0.0512(16) 0.143(3) 0.104(2) -0.046(2) -0.0133(15) -0.0419(17)
C3B 0.0471(19) 0.090(3) 0.091(3) -0.024(2) -0.0141(19) -0.0325(19)
F1B 0.123(10) 0.152(11) 0.132(9) -0.012(8) -0.045(8) -0.041(8)
F2B 0.151(9) 0.147(10) 0.129(9) -0.004(8) -0.043(7) -0.055(8)
F3B 0.158(9) 0.152(10) 0.118(9) -0.038(8) -0.064(7) -0.051(8)
F1B' 0.089(3) 0.155(6) 0.135(5) 0.021(4) -0.062(3) -0.058(4)
F2B' 0.157(5) 0.133(5) 0.156(6) 0.011(4) -0.032(5) -0.059(4)
F3B' 0.150(5) 0.195(8) 0.111(5) -0.032(5) -0.045(4) -0.046(5)
C4B 0.078(3) 0.087(3) 0.111(3) -0.011(3) -0.035(3) -0.039(2)
O4B 0.0668(17) 0.144(3) 0.131(3) -0.058(2) 0.0036(17) -0.0675(19)
C5B 0.074(3) 0.080(3) 0.127(4) -0.023(3) -0.034(3) -0.034(2)
C6B 0.085(3) 0.117(4) 0.153(5) -0.060(4) -0.050(4) -0.015(3)
C7B 0.135(6) 0.133(5) 0.172(6) -0.065(5) -0.070(5) -0.025(5)
C8B 0.118(5) 0.112(4) 0.163(6) -0.068(4) -0.026(4) -0.034(4)
C9B 0.089(4) 0.104(4) 0.195(7) -0.065(4) -0.035(4) -0.021(3)
C10B 0.089(3) 0.090(3) 0.155(5) -0.033(3) -0.049(3) -0.023(3)
C11B 0.050(2) 0.089(3) 0.093(3) -0.015(2) -0.019(2) -0.0372(19)
C12B 0.061(2) 0.124(3) 0.074(2) -0.018(2) -0.0093(19) -0.056(2)
C13B 0.124(5) 0.139(5) 0.109(4) 0.023(3) -0.049(4) -0.079(4)
O3B 0.102(4) 0.110(5) 0.114(4) -0.011(4) -0.004(3) -0.057(4)
C14B 0.126(5) 0.132(5) 0.129(5) -0.010(4) -0.018(4) -0.070(4)
C15B 0.150(8) 0.157(8) 0.131(8) -0.001(6) -0.025(6) -0.076(6)
O3W 0.112(5) 0.115(6) 0.117(5) -0.015(4) -0.015(4) -0.057(4)
C14W 0.134(5) 0.129(5) 0.128(5) -0.023(4) -0.017(5) -0.059(4)
C15W 0.161(10) 0.142(8) 0.151(10) -0.013(7) -0.021(8) -0.086(7)
O5B 0.116(4) 0.127(5) 0.107(4) -0.045(4) -0.019(3) -0.046(4)
C16B 0.123(5) 0.143(5) 0.121(4) -0.039(4) -0.018(4) -0.052(4)
C17B 0.154(9) 0.138(8) 0.143(8) -0.045(6) -0.035(7) -0.037(6)
O5Y 0.113(5) 0.125(6) 0.095(5) -0.031(4) -0.022(4) -0.052(4)
C16Y 0.129(6) 0.132(5) 0.122(5) -0.034(5) -0.021(5) -0.055(4)
C17Y 0.150(11) 0.145(11) 0.130(9) -0.052(8) -0.030(8) -0.055(8)
C1C 0.088(3) 0.070(3) 0.132(5) -0.009(3) -0.048(3) -0.026(3)
N1C 0.0459(15) 0.0665(17) 0.0823(19) -0.0140(14) -0.0194(14) -0.0293(13)
O1C 0.095(7) 0.104(6) 0.134(12) -0.029(7) -0.042(8) -0.053(5)
O1C' 0.091(6) 0.077(6) 0.119(12) 0.002(6) -0.037(7) -0.054(4)
P1C 0.0604(6) 0.1197(10) 0.1149(10) -0.0436(8) -0.0065(6) -0.0457(6)
O2C 0.0519(15) 0.115(2) 0.114(2) -0.0527(19) -0.0180(15) -0.0309(15)
N2C 0.0445(16) 0.084(2) 0.113(3) -0.0348(19) -0.0232(17) -0.0252(15)
C2C 0.062(2) 0.075(3) 0.100(3) -0.016(2) -0.021(2) -0.034(2)
C3C 0.0479(18) 0.072(2) 0.081(2) -0.0145(19) -0.0216(17) -0.0295(17)
F1C 0.120(7) 0.106(5) 0.106(6) 0.009(4) -0.044(5) -0.044(4)
F2C 0.118(6) 0.095(5) 0.146(8) -0.050(5) -0.037(6) -0.005(4)
F3C 0.060(4) 0.093(4) 0.139(8) -0.017(6) -0.042(5) -0.021(3)
F1C' 0.116(7) 0.102(7) 0.140(10) 0.020(7) -0.027(7) -0.039(5)
F2C' 0.093(5) 0.130(8) 0.128(9) -0.044(7) -0.011(6) -0.017(5)
F3C' 0.085(8) 0.114(7) 0.127(10) -0.006(7) -0.044(7) -0.046(6)
O3C 0.075(2) 0.189(4) 0.145(3) -0.080(3) -0.002(2) -0.077(2)
C4C 0.069(2) 0.077(2) 0.089(3) -0.005(2) -0.027(2) -0.031(2)
C5C 0.082(3) 0.094(3) 0.073(3) -0.002(2) -0.023(2) -0.039(2)
C6C 0.175(7) 0.176(6) 0.108(4) -0.059(4) 0.018(4) -0.116(6)
C7C 0.244(11) 0.177(8) 0.103(5) -0.043(5) 0.005(6) -0.116(8)
C8C 0.174(8) 0.158(7) 0.100(5) -0.037(5) 0.011(5) -0.044(6)
C9C 0.116(5) 0.214(9) 0.103(5) -0.018(6) -0.003(4) -0.078(6)
C10C 0.098(4) 0.150(5) 0.094(4) -0.014(3) -0.019(3) -0.064(4)
C11C 0.0466(19) 0.071(2) 0.092(3) -0.0157(19) -0.0233(19) -0.0303(17)
C12C 0.050(2) 0.096(3) 0.136(4) -0.050(3) -0.014(2) -0.029(2)
C13C 0.093(4) 0.076(3) 0.298(11) -0.044(5) 0.013(5) -0.029(3)
O4C 0.140(4) 0.140(4) 0.145(4) 0.002(3) -0.047(3) -0.086(3)
C14C 0.136(5) 0.133(5) 0.143(5) -0.022(4) -0.036(4) -0.071(4)
C15C 0.189(9) 0.149(7) 0.206(10) -0.036(7) -0.028(8) -0.054(7)
O4C' 0.146(5) 0.136(5) 0.130(5) -0.038(4) -0.015(4) -0.068(4)
C14' 0.155(6) 0.152(6) 0.157(6) -0.024(5) -0.025(5) -0.064(5)
C15' 0.175(11) 0.159(10) 0.176(10) -0.018(8) -0.017(9) -0.077(8)
O5C 0.084(3) 0.133(4) 0.114(4) -0.049(3) -0.008(3) -0.037(3)
C16C 0.088(4) 0.126(4) 0.111(5) -0.036(4) -0.001(4) -0.028(3)
C17C 0.162(8) 0.125(8) 0.134(8) -0.045(6) 0.008(7) -0.043(7)
O5X 0.083(4) 0.087(4) 0.086(4) -0.027(3) -0.010(3) -0.032(3)
C16X 0.122(5) 0.124(5) 0.119(5) -0.030(4) -0.014(4) -0.043(4)
C17X 0.134(9) 0.142(11) 0.127(8) -0.038(8) 0.007(7) -0.053(8)
N1D 0.0629(18) 0.0733(19) 0.081(2) -0.0089(16) -0.0267(16) -0.0396(16)
O1D 0.096(3) 0.088(2) 0.150(3) 0.009(2) -0.061(2) -0.0289(18)
C1D 0.136(6) 0.086(4) 0.114(5) -0.023(3) 0.002(4) -0.070(4)
P1D 0.0933(8) 0.0892(7) 0.0999(8) -0.0116(6) -0.0405(7) -0.0519(6)
C2D 0.074(3) 0.069(2) 0.088(3) -0.007(2) -0.023(2) -0.034(2)
N2D 0.0551(16) 0.091(2) 0.083(2) -0.0262(17) -0.0084(15) -0.0451(16)
O2D 0.0571(16) 0.125(2) 0.113(2) -0.0506(19) 0.0035(16) -0.0594(16)
C3D 0.0461(17) 0.0599(19) 0.082(2) -0.0103(17) -0.0220(16) -0.0266(15)
O3D 0.0625(17) 0.169(3) 0.142(3) -0.076(3) -0.0014(19) -0.059(2)
F1D 0.148(7) 0.102(5) 0.153(5) 0.045(4) -0.046(5) -0.068(4)
F2D 0.214(9) 0.138(7) 0.185(7) -0.057(6) -0.034(6) -0.102(6)
F3D 0.129(6) 0.125(5) 0.203(8) 0.006(5) -0.034(6) -0.098(4)
F1D' 0.180(11) 0.168(10) 0.157(9) 0.005(8) -0.004(9) -0.086(8)
F2D' 0.142(8) 0.073(5) 0.177(10) -0.029(6) -0.050(7) -0.044(5)
F3D' 0.151(9) 0.152(8) 0.185(10) -0.007(7) -0.050(8) -0.115(7)
C4D 0.072(2) 0.063(2) 0.085(3) -0.0127(18) -0.021(2) -0.0307(18)
C5D 0.073(2) 0.064(2) 0.076(3) -0.0038(18) -0.030(2) -0.0258(19)
C6D 0.103(4) 0.112(4) 0.091(3) -0.018(3) -0.019(3) -0.057(3)
C7D 0.126(5) 0.138(5) 0.086(4) -0.021(3) -0.002(3) -0.050(4)
C8D 0.138(6) 0.112(4) 0.094(4) -0.024(3) -0.038(4) -0.034(4)
C9D 0.133(5) 0.103(4) 0.116(5) -0.027(3) -0.054(4) -0.042(4)
C10D 0.094(3) 0.082(3) 0.102(3) -0.016(2) -0.039(3) -0.037(2)
C11D 0.0493(19) 0.071(2) 0.083(2) -0.0122(18) -0.0203(18) -0.0328(16)
C12D 0.070(2) 0.093(3) 0.096(3) -0.029(2) -0.018(2) -0.046(2)
C13D 0.119(5) 0.093(4) 0.213(7) -0.053(4) -0.085(5) -0.020(3)
O4D 0.089(5) 0.092(5) 0.085(4) -0.025(4) -0.017(4) -0.047(4)
C14D 0.117(6) 0.122(5) 0.106(5) -0.037(4) -0.026(4) -0.050(4)
C15D 0.134(10) 0.132(9) 0.118(8) -0.052(7) -0.032(8) -0.055(8)
O4U 0.102(4) 0.105(4) 0.094(3) -0.033(3) -0.025(3) -0.052(3)
C14U 0.113(5) 0.122(4) 0.107(4) -0.040(3) -0.019(4) -0.065(4)
C15U 0.143(8) 0.131(7) 0.123(6) -0.056(5) -0.034(6) -0.048(6)
O5D 0.090(4) 0.113(4) 0.101(4) -0.009(3) -0.033(3) -0.048(3)
C16D 0.144(5) 0.132(5) 0.147(5) -0.017(4) -0.039(4) -0.053(4)
C17D 0.165(10) 0.123(8) 0.173(9) 0.003(7) -0.044(8) -0.057(7)
O5D' 0.115(4) 0.101(4) 0.116(4) -0.007(3) -0.026(3) -0.043(3)
C16' 0.129(5) 0.117(4) 0.146(5) -0.010(4) -0.043(4) -0.062(4)
C17' 0.158(8) 0.112(6) 0.164(9) -0.004(6) -0.027(7) -0.078(6)

loop_
_atom_type_symbol
_atom_type_description
_atom_type_scat_dispersion_real
_atom_type_scat_dispersion_imag
_atom_type_scat_source
C C 0.0033 0.0016 'International Tables Vol C Tables 4.2.6.8 and 6.1.1.4'
H H 0.0000 0.0000 'International Tables Vol C Tables 4.2.6.8 and 6.1.1.4'
N N 0.0061 0.0033 'International Tables Vol C Tables 4.2.6.8 and 6.1.1.4'
O O 0.0106 0.0060 'International Tables Vol C Tables 4.2.6.8 and 6.1.1.4'
P P 0.1023 0.0942 'International Tables Vol C Tables 4.2.6.8 and 6.1.1.4'
F F 0.0171 0.0103 'International Tables Vol C Tables 4.2.6.8 and 6.1.1.4'

loop_
_geom_angle_atom_site_label_1
_geom_angle_atom_site_label_2
_geom_angle_atom_site_label_3
_geom_angle
_geom_angle_site_symmetry_1
_geom_angle_site_symmetry_3
_geom_angle_publ_flag
F1A' C1A F3A' 116.1(19) . . ?
F1A C1A F3A 106.2(7) . . ?
F1A C1A F2A 110.0(7) . . ?
F3A C1A F2A 104.8(6) . . ?
F1A' C1A F2A' 106.0(19) . . ?
F3A' C1A F2A' 99.5(14) . . ?
F1A' C1A C2A 115.3(12) . . ?
F3A' C1A C2A 112.5(12) . . ?
F1A C1A C2A 114.0(5) . . ?
F3A C1A C2A 111.9(5) . . ?
F2A C1A C2A 109.4(6) . . ?
F2A' C1A C2A 105.2(8) . . ?
C2A N1A C3A 120.7(3) . . ?
C2A N1A H1A 119.6 . . ?
C3A N1A H1A 119.6 . . ?
O5V P1A O4A 102.9(16) . . ?
O5V P1A O3A 110.6(18) . . ?
O4A P1A O3A 115.3(2) . . ?
O4A P1A O5A 117.4(3) . . ?
O3A P1A O5A 101.9(3) . . ?
O5V P1A C12A 107(2) . . ?
O4A P1A C12A 114.31(19) . . ?
O3A P1A C12A 106.7(2) . . ?
O5A P1A C12A 99.2(3) . . ?
C11A N2A C12A 121.2(3) . . ?
C11A N2A H2A 119.4 . . ?
C12A N2A H2A 119.4 . . ?
O1A' C2A N1A 124.2(9) . . ?
O1A C2A N1A 124.2(7) . . ?
O1A' C2A C1A 116.2(9) . . ?
O1A C2A C1A 116.6(7) . . ?
N1A C2A C1A 117.1(4) . . ?
N1A C3A C11A 110.2(3) . . ?
N1A C3A C4A 110.4(3) . . ?
C11A C3A C4A 107.1(3) . . ?
N1A C3A H3A 109.7 . . ?
C11A C3A H3A 109.7 . . ?
C4A C3A H3A 109.7 . . ?
C14A O3A P1A 123.2(4) . . ?
C5A C4A C3A 115.2(3) . . ?
C5A C4A H4AA 108.5 . . ?
C3A C4A H4AA 108.5 . . ?
C5A C4A H4AB 108.5 . . ?
C3A C4A H4AB 108.5 . . ?
H4AA C4A H4AB 107.5 . . ?
C10A C5A C6A 118.1(4) . . ?
C10A C5A C4A 120.2(4) . . ?
C6A C5A C4A 121.6(4) . . ?
C7A C6A C5A 120.2(4) . . ?
C7A C6A H6A 119.9 . . ?
C5A C6A H6A 119.9 . . ?
C8A C7A C6A 121.7(5) . . ?
C8A C7A H7A 119.1 . . ?
C6A C7A H7A 119.1 . . ?
C7A C8A C9A 118.3(5) . . ?
C7A C8A H8A 120.9 . . ?
C9A C8A H8A 120.9 . . ?
C8A C9A C10A 121.5(5) . . ?
C8A C9A H9A 119.3 . . ?
C10A C9A H9A 119.3 . . ?
C9A C10A C5A 120.2(5) . . ?
C9A C10A H10A 119.9 . . ?
C5A C10A H10A 119.9 . . ?
O2A C11A N2A 122.2(3) . . ?
O2A C11A C3A 121.8(3) . . ?
N2A C11A C3A 115.9(3) . . ?
N2A C12A C13A 111.4(4) . . ?
N2A C12A P1A 110.1(3) . . ?
C13A C12A P1A 112.4(3) . . ?
N2A C12A H12A 107.5 . . ?
C13A C12A H12A 107.5 . . ?
P1A C12A H12A 107.5 . . ?
C12A C13A H13A 109.5 . . ?
C12A C13A H13B 109.5 . . ?
H13A C13A H13B 109.5 . . ?
C12A C13A H13Y 109.5 . . ?
H13A C13A H13Y 109.5 . . ?
H13B C13A H13Y 109.5 . . ?
O3A C14A C15A 108.7(6) . . ?
O3A C14A H14T 110.0 . . ?
C15A C14A H14T 110.0 . . ?
O3A C14A H14R 110.0 . . ?
C15A C14A H14R 110.0 . . ?
H14T C14A H14R 108.3 . . ?
C14A C15A H15A 109.5 . . ?
C14A C15A H15B 109.5 . . ?
H15A C15A H15B 109.5 . . ?
C14A C15A H15C 109.5 . . ?
H15A C15A H15C 109.5 . . ?
H15B C15A H15C 109.5 . . ?
C16A O5A P1A 123.8(6) . . ?
O5A C16A C17A 111.3(9) . . ?
O5A C16A H16U 109.4 . . ?
C17A C16A H16U 109.4 . . ?
O5A C16A H16V 109.4 . . ?
C17A C16A H16V 109.4 . . ?
H16U C16A H16V 108.0 . . ?
C16A C17A H17I 109.5 . . ?
C16A C17A H17' 109.5 . . ?
H17I C17A H17' 109.5 . . ?
C16A C17A H17O 109.5 . . ?
H17I C17A H17O 109.5 . . ?
H17' C17A H17O 109.5 . . ?
C16V O5V P1A 137(4) . . ?
O5V C16V C17V 108(3) . . ?
O5V C16V H16G 110.1 . . ?
C17V C16V H16G 110.1 . . ?
O5V C16V H16H 110.1 . . ?
C17V C16V H16H 110.1 . . ?
H16G C16V H16H 108.5 . . ?
C16V C17V H17J 109.5 . . ?
C16V C17V H17K 109.5 . . ?
H17J C17V H17K 109.5 . . ?
C16V C17V H17P 109.5 . . ?
H17J C17V H17P 109.5 . . ?
H17K C17V H17P 109.5 . . ?
F2B C1B F1B 115(2) . . ?
F3B' C1B F1B' 110.9(8) . . ?
F3B' C1B F2B' 99.3(8) . . ?
F1B' C1B F2B' 105.7(8) . . ?
F2B C1B C2B 114.5(13) . . ?
F1B C1B C2B 113.5(16) . . ?
F3B' C1B C2B 112.6(7) . . ?
F1B' C1B C2B 117.1(6) . . ?
F2B' C1B C2B 109.6(7) . . ?
F2B C1B F3B 94(2) . . ?
F1B C1B F3B 115.0(17) . . ?
C2B C1B F3B 103.6(10) . . ?
C2B N1B C3B 122.3(3) . . ?
C2B N1B H1B 118.8 . . ?
C3B N1B H1B 118.8 . . ?
O4B P1B O3W 117.8(13) . . ?
O4B P1B O5B 112.4(6) . . ?
O4B P1B O3B 114.9(9) . . ?
O5B P1B O3B 100.3(12) . . ?
O4B P1B O5Y 108.5(10) . . ?
O3W P1B O5Y 115.5(17) . . ?
O4B P1B C12B 113.0(2) . . ?
O3W P1B C12B 101.7(19) . . ?
O5B P1B C12B 108.4(6) . . ?
O3B P1B C12B 106.9(13) . . ?
O5Y P1B C12B 98.6(10) . . ?
O1B' C2B N1B 128.8(5) . . ?
O1B C2B N1B 116.6(8) . . ?
O1B' C2B C1B 114.8(7) . . ?
O1B C2B C1B 123.1(7) . . ?
N1B C2B C1B 115.1(4) . . ?
C11B N2B C12B 124.0(3) . . ?
C11B N2B H2B 118.0 . . ?
C12B N2B H2B 118.0 . . ?
N1B C3B C11B 111.5(3) . . ?
N1B C3B C4B 110.4(3) . . ?
C11B C3B C4B 108.9(4) . . ?
N1B C3B H3B 108.6 . . ?
C11B C3B H3B 108.6 . . ?
C4B C3B H3B 108.6 . . ?
C5B C4B C3B 114.0(4) . . ?
C5B C4B H4BA 108.7 . . ?
C3B C4B H4BA 108.7 . . ?
C5B C4B H4BB 108.7 . . ?
C3B C4B H4BB 108.7 . . ?
H4BA C4B H4BB 107.6 . . ?
C6B C5B C10B 117.1(5) . . ?
C6B C5B C4B 122.6(4) . . ?
C10B C5B C4B 120.2(5) . . ?
C7B C6B C5B 120.2(5) . . ?
C7B C6B H6B 119.9 . . ?
C5B C6B H6B 119.9 . . ?
C8B C7B C6B 121.6(6) . . ?
C8B C7B H7B 119.2 . . ?
C6B C7B H7B 119.2 . . ?
C7B C8B C9B 118.9(6) . . ?
C7B C8B H8B 120.5 . . ?
C9B C8B H8B 120.5 . . ?
C10B C9B C8B 120.4(6) . . ?
C10B C9B H9B 119.8 . . ?
C8B C9B H9B 119.8 . . ?
C9B C10B C5B 121.4(5) . . ?
C9B C10B H10B 119.3 . . ?
C5B C10B H10B 119.3 . . ?
O2B C11B N2B 122.2(4) . . ?
O2B C11B C3B 122.4(3) . . ?
N2B C11B C3B 115.2(3) . . ?
N2B C12B C13B 110.7(4) . . ?
N2B C12B P1B 110.2(3) . . ?
C13B C12B P1B 109.9(3) . . ?
N2B C12B H12B 108.7 . . ?
C13B C12B H12B 108.7 . . ?
P1B C12B H12B 108.7 . . ?
C12B C13B H13F 109.5 . . ?
C12B C13B H13G 109.5 . . ?
H13F C13B H13G 109.5 . . ?
C12B C13B H13Z 109.5 . . ?
H13F C13B H13Z 109.5 . . ?
H13G C13B H13Z 109.5 . . ?
C14B O3B P1B 122(2) . . ?
O3B C14B C15B 109.0(18) . . ?
O3B C14B H14E 109.9 . . ?
C15B C14B H14E 109.9 . . ?
O3B C14B H14H 109.9 . . ?
C15B C14B H14H 109.9 . . ?
H14E C14B H14H 108.3 . . ?
C14B C15B H15G 109.5 . . ?
C14B C15B H15X 109.5 . . ?
H15G C15B H15X 109.5 . . ?
C14B C15B H15W 109.5 . . ?
H15G C15B H15W 109.5 . . ?
H15X C15B H15W 109.5 . . ?
C14W O3W P1B 129(3) . . ?
O3W C14W C15W 106(2) . . ?
O3W C14W H14A 110.5 . . ?
C15W C14W H14A 110.5 . . ?
O3W C14W H14B 110.5 . . ?
C15W C14W H14B 110.5 . . ?
H14A C14W H14B 108.7 . . ?
C14W C15W H15D 109.5 . . ?
C14W C15W H15E 109.5 . . ?
H15D C15W H15E 109.5 . . ?
C14W C15W H15F 109.5 . . ?
H15D C15W H15F 109.5 . . ?
H15E C15W H15F 109.5 . . ?
C16B O5B P1B 132.0(12) . . ?
O5B C16B C17B 113.6(13) . . ?
O5B C16B H16N 108.8 . . ?
C17B C16B H16N 108.8 . . ?
O5B C16B H16M 108.8 . . ?
C17B C16B H16M 108.8 . . ?
H16N C16B H16M 107.7 . . ?
C16B C17B H17U 109.5 . . ?
C16B C17B H17V 109.5 . . ?
H17U C17B H17V 109.5 . . ?
C16B C17B H17W 109.5 . . ?
H17U C17B H17W 109.5 . . ?
H17V C17B H17W 109.5 . . ?
C16Y O5Y P1B 113.2(16) . . ?
C17Y C16Y O5Y 107(2) . . ?
C17Y C16Y H16E 110.3 . . ?
O5Y C16Y H16E 110.3 . . ?
C17Y C16Y H16F 110.3 . . ?
O5Y C16Y H16F 110.3 . . ?
H16E C16Y H16F 108.5 . . ?
C16Y C17Y H17G 109.5 . . ?
C16Y C17Y H17H 109.5 . . ?
H17G C17Y H17H 109.5 . . ?
C16Y C17Y H17L 109.5 . . ?
H17G C17Y H17L 109.5 . . ?
H17H C17Y H17L 109.5 . . ?
F2C C1C F3C 111.2(10) . . ?
F1C' C1C F3C' 101.9(15) . . ?
F1C' C1C F2C' 102.5(11) . . ?
F3C' C1C F2C' 109.7(12) . . ?
F2C C1C F1C 99.2(9) . . ?
F3C C1C F1C 109.9(10) . . ?
F1C' C1C C2C 121.9(10) . . ?
F2C C1C C2C 113.9(6) . . ?
F3C C1C C2C 115.9(8) . . ?
F3C' C1C C2C 113.7(11) . . ?
F2C' C1C C2C 106.3(8) . . ?
F1C C1C C2C 105.3(7) . . ?
C2C N1C C3C 121.0(3) . . ?
C2C N1C H1C 119.5 . . ?
C3C N1C H1C 119.5 . . ?
O3C P1C O5C 122.1(3) . . ?
O3C P1C O4C 125.9(4) . . ?
O5C P1C O4C 79.3(5) . . ?
O3C P1C O5X 103.1(4) . . ?
O3C P1C O4C' 91.4(6) . . ?
O5X P1C O4C' 143.1(6) . . ?
O3C P1C C12C 115.2(3) . . ?
O5C P1C C12C 107.6(3) . . ?
O4C P1C C12C 100.4(3) . . ?
O5X P1C C12C 97.3(4) . . ?
O4C' P1C C12C 107.0(6) . . ?
C11C N2C C12C 121.4(3) . . ?
C11C N2C H2C 119.3 . . ?
C12C N2C H2C 119.3 . . ?
O1C' C2C N1C 125.2(9) . . ?
O1C C2C N1C 124.2(12) . . ?
O1C' C2C C1C 117.5(8) . . ?
O1C C2C C1C 116.6(9) . . ?
N1C C2C C1C 116.2(4) . . ?
N1C C3C C11C 110.9(3) . . ?
N1C C3C C4C 110.7(3) . . ?
C11C C3C C4C 108.5(3) . . ?
N1C C3C H3C 108.9 . . ?
C11C C3C H3C 108.9 . . ?
C4C C3C H3C 108.9 . . ?
C5C C4C C3C 113.8(4) . . ?
C5C C4C H4CA 108.8 . . ?
C3C C4C H4CA 108.8 . . ?
C5C C4C H4CB 108.8 . . ?
C3C C4C H4CB 108.8 . . ?
H4CA C4C H4CB 107.7 . . ?
C6C C5C C10C 117.9(6) . . ?
C6C C5C C4C 122.4(5) . . ?
C10C C5C C4C 119.7(5) . . ?
C5C C6C C7C 123.3(8) . . ?
C5C C6C H6C 118.3 . . ?
C7C C6C H6C 118.3 . . ?
C8C C7C C6C 117.7(9) . . ?
C8C C7C H7C 121.2 . . ?
C6C C7C H7C 121.2 . . ?
C7C C8C C9C 120.8(8) . . ?
C7C C8C H8C 119.6 . . ?
C9C C8C H8C 119.6 . . ?
C10C C9C C8C 120.0(8) . . ?
C10C C9C H9C 120.0 . . ?
C8C C9C H9C 120.0 . . ?
C9C C10C C5C 120.3(7) . . ?
C9C C10C H10C 119.9 . . ?
C5C C10C H10C 119.9 . . ?
O2C C11C N2C 122.7(4) . . ?
O2C C11C C3C 121.3(3) . . ?
N2C C11C C3C 115.9(3) . . ?
N2C C12C C13C 111.0(5) . . ?
N2C C12C P1C 110.2(3) . . ?
C13C C12C P1C 111.1(4) . . ?
N2C C12C H12C 108.2 . . ?
C13C C12C H12C 108.2 . . ?
P1C C12C H12C 108.2 . . ?
C12C C13C H13H 109.5 . . ?
C12C C13C H13I 109.5 . . ?
H13H C13C H13I 109.5 . . ?
C12C C13C H13J 109.5 . . ?
H13H C13C H13J 109.5 . . ?
H13I C13C H13J 109.5 . . ?
C14C O4C P1C 129.9(7) . . ?
O4C C14C C15C 111.7(11) . . ?
O4C C14C H14F 109.3 . . ?
C15C C14C H14F 109.3 . . ?
O4C C14C H14W 109.3 . . ?
C15C C14C H14W 109.3 . . ?
H14F C14C H14W 107.9 . . ?
C14C C15C H15H 109.5 . . ?
C14C C15C H15I 109.5 . . ?
H15H C15C H15I 109.5 . . ?
C14C C15C H15Z 109.5 . . ?
H15H C15C H15Z 109.5 . . ?
H15I C15C H15Z 109.5 . . ?
C14' O4C' P1C 120.9(19) . . ?
O4C' C14' C15' 122(2) . . ?
O4C' C14' H14' 106.9 . . ?
C15' C14' H14' 106.9 . . ?
O4C' C14' H14" 106.9 . . ?
C15' C14' H14" 106.9 . . ?
H14' C14' H14" 106.7 . . ?
C14' C15' H15Q 109.5 . . ?
C14' C15' H15R 109.5 . . ?
H15Q C15' H15R 109.5 . . ?
C14' C15' H15S 109.5 . . ?
H15Q C15' H15S 109.5 . . ?
H15R C15' H15S 109.5 . . ?
C16C O5C P1C 128.6(8) . . ?
O5C C16C C17C 110.5(11) . . ?
O5C C16C H16W 109.6 . . ?
C17C C16C H16W 109.6 . . ?
O5C C16C H16Z 109.6 . . ?
C17C C16C H16Z 109.6 . . ?
H16W C16C H16Z 108.1 . . ?
C16C C17C H17M 109.5 . . ?
C16C C17C H17N 109.5 . . ?
H17M C17C H17N 109.5 . . ?
C16C C17C H17Q 109.5 . . ?
H17M C17C H17Q 109.5 . . ?
H17N C17C H17Q 109.5 . . ?
C16X O5X P1C 132.9(11) . . ?
O5X C16X C17X 107.8(17) . . ?
O5X C16X H16C 110.1 . . ?
C17X C16X H16C 110.1 . . ?
O5X C16X H16D 110.1 . . ?
C17X C16X H16D 110.1 . . ?
H16C C16X H16D 108.5 . . ?
C16X C17X H17D 109.5 . . ?
C16X C17X H17E 109.5 . . ?
H17D C17X H17E 109.5 . . ?
C16X C17X H17F 109.5 . . ?
H17D C17X H17F 109.5 . . ?
H17E C17X H17F 109.5 . . ?
C2D N1D C3D 120.4(3) . . ?
C2D N1D H1D 119.8 . . ?
C3D N1D H1D 119.8 . . ?
F1D' C1D F3D' 108.2(15) . . ?
F1D' C1D F2D' 108.7(13) . . ?
F3D' C1D F2D' 102.5(11) . . ?
F3D C1D F2D 107.0(9) . . ?
F3D C1D F1D 106.5(8) . . ?
F2D C1D F1D 107.2(8) . . ?
F1D' C1D C2D 116.1(12) . . ?
F3D C1D C2D 115.1(6) . . ?
F3D' C1D C2D 114.0(8) . . ?
F2D' C1D C2D 106.4(9) . . ?
F2D C1D C2D 111.6(7) . . ?
F1D C1D C2D 109.1(7) . . ?
O4D P1D O3D 118.9(5) . . ?
O3D P1D O5D' 134.5(4) . . ?
O4D P1D O5D 106.6(7) . . ?
O3D P1D O5D 92.7(4) . . ?
O3D P1D O4U 112.3(3) . . ?
O5D' P1D O4U 92.9(4) . . ?
O4D P1D C12D 112.1(6) . . ?
O3D P1D C12D 113.0(2) . . ?
O5D' P1D C12D 99.7(3) . . ?
O5D P1D C12D 111.6(3) . . ?
O4U P1D C12D 97.4(3) . . ?
O1D C2D N1D 125.9(4) . . ?
O1D C2D C1D 118.9(5) . . ?
N1D C2D C1D 115.2(5) . . ?
C11D N2D C12D 121.5(3) . . ?
C11D N2D H2D 119.3 . . ?
C12D N2D H2D 119.3 . . ?
N1D C3D C11D 110.0(3) . . ?
N1D C3D C4D 110.8(3) . . ?
C11D C3D C4D 109.4(3) . . ?
N1D C3D H3D 108.9 . . ?
C11D C3D H3D 108.9 . . ?
C4D C3D H3D 108.9 . . ?
C5D C4D C3D 115.0(3) . . ?
C5D C4D H4DA 108.5 . . ?
C3D C4D H4DA 108.5 . . ?
C5D C4D H4DB 108.5 . . ?
C3D C4D H4DB 108.5 . . ?
H4DA C4D H4DB 107.5 . . ?
C6D C5D C10D 118.4(4) . . ?
C6D C5D C4D 121.0(4) . . ?
C10D C5D C4D 120.6(4) . . ?
C5D C6D C7D 119.8(5) . . ?
C5D C6D H6D 120.1 . . ?
C7D C6D H6D 120.1 . . ?
C8D C7D C6D 121.6(6) . . ?
C8D C7D H7D 119.2 . . ?
C6D C7D H7D 119.2 . . ?
C9D C8D C7D 119.5(6) . . ?
C9D C8D H8D 120.2 . . ?
C7D C8D H8D 120.2 . . ?
C8D C9D C10D 120.9(6) . . ?
C8D C9D H9D 119.6 . . ?
C10D C9D H9D 119.6 . . ?
C5D C10D C9D 119.8(5) . . ?
C5D C10D H10D 120.1 . . ?
C9D C10D H10D 120.1 . . ?
O2D C11D N2D 122.0(4) . . ?
O2D C11D C3D 121.8(3) . . ?
N2D C11D C3D 116.0(3) . . ?
N2D C12D C13D 112.9(4) . . ?
N2D C12D P1D 109.3(3) . . ?
C13D C12D P1D 112.7(3) . . ?
N2D C12D H12D 107.2 . . ?
C13D C12D H12D 107.2 . . ?
P1D C12D H12D 107.2 . . ?
C12D C13D H13C 109.5 . . ?
C12D C13D H13D 109.5 . . ?
H13C C13D H13D 109.5 . . ?
C12D C13D H13E 109.5 . . ?
H13C C13D H13E 109.5 . . ?
H13D C13D H13E 109.5 . . ?
P1D O4D C14D 150.7(13) . . ?
C15D C14D O4D 130.9(19) . . ?
C15D C14D H14M 104.5 . . ?
O4D C14D H14M 104.5 . . ?
C15D C14D H14N 104.5 . . ?
O4D C14D H14N 104.5 . . ?
H14M C14D H14N 105.7 . . ?
C14D C15D H15M 109.5 . . ?
C14D C15D H15N 109.5 . . ?
H15M C15D H15N 109.5 . . ?
C14D C15D H15O 109.5 . . ?
H15M C15D H15O 109.5 . . ?
H15N C15D H15O 109.5 . . ?
C14U O4U P1D 108.5(8) . . ?
C15U C14U O4U 103.3(9) . . ?
C15U C14U H14C 111.1 . . ?
O4U C14U H14C 111.1 . . ?
C15U C14U H14D 111.1 . . ?
O4U C14U H14D 111.1 . . ?
H14C C14U H14D 109.1 . . ?
C14U C15U H15J 109.5 . . ?
C14U C15U H15K 109.5 . . ?
H15J C15U H15K 109.5 . . ?
C14U C15U H15L 109.5 . . ?
H15J C15U H15L 109.5 . . ?
H15K C15U H15L 109.5 . . ?
C16D O5D P1D 123.8(10) . . ?
O5D C16D C17D 122.5(16) . . ?
O5D C16D H16S 106.7 . . ?
C17D C16D H16S 106.7 . . ?
O5D C16D H16T 106.7 . . ?
C17D C16D H16T 106.7 . . ?
H16S C16D H16T 106.6 . . ?
C16D C17D H17S 109.5 . . ?
C16D C17D H17T 109.5 . . ?
H17S C17D H17T 109.5 . . ?
C16D C17D H17R 109.5 . . ?
H17S C17D H17R 109.5 . . ?
H17T C17D H17R 109.5 . . ?
C16' O5D' P1D 129.2(9) . . ?
O5D' C16' C17' 104.7(11) . . ?
O5D' C16' H16A 110.8 . . ?
C17' C16' H16A 110.8 . . ?
O5D' C16' H16B 110.8 . . ?
C17' C16' H16B 110.8 . . ?
H16A C16' H16B 108.9 . . ?
C16' C17' H17A 109.5 . . ?
C16' C17' H17B 109.5 . . ?
H17A C17' H17B 109.5 . . ?
C16' C17' H17C 109.5 . . ?
H17A C17' H17C 109.5 . . ?
H17B C17' H17C 109.5 . . ?

loop_
_geom_bond_atom_site_label_1
_geom_bond_atom_site_label_2
_geom_bond_distance
_geom_bond_site_symmetry_2
_geom_bond_publ_flag
C1A F1A' 1.20(3) . ?
C1A F3A' 1.20(2) . ?
C1A F1A 1.293(8) . ?
C1A F3A 1.321(9) . ?
C1A F2A 1.335(9) . ?
C1A F2A' 1.45(2) . ?
C1A C2A 1.526(7) . ?
N1A C2A 1.305(5) . ?
N1A C3A 1.456(5) . ?
N1A H1A 0.8600 . ?
O1A C2A 1.261(14) . ?
O1A' C2A 1.209(17) . ?
P1A O5V 1.43(4) . ?
P1A O4A 1.455(3) . ?
P1A O3A 1.548(4) . ?
P1A O5A 1.577(6) . ?
P1A C12A 1.800(4) . ?
N2A C11A 1.336(4) . ?
N2A C12A 1.439(5) . ?
N2A H2A 0.8600 . ?
O2A C11A 1.231(4) . ?
C3A C11A 1.516(5) . ?
C3A C4A 1.537(5) . ?
C3A H3A 0.9800 . ?
O3A C14A 1.435(7) . ?
C4A C5A 1.507(6) . ?
C4A H4AA 0.9700 . ?
C4A H4AB 0.9700 . ?
C5A C10A 1.379(6) . ?
C5A C6A 1.385(6) . ?
C6A C7A 1.371(7) . ?
C6A H6A 0.9300 . ?
C7A C8A 1.356(8) . ?
C7A H7A 0.9300 . ?
C8A C9A 1.366(9) . ?
C8A H8A 0.9300 . ?
C9A C10A 1.372(8) . ?
C9A H9A 0.9300 . ?
C10A H10A 0.9300 . ?
C12A C13A 1.506(7) . ?
C12A H12A 0.9800 . ?
C13A H13A 0.9600 . ?
C13A H13B 0.9600 . ?
C13A H13Y 0.9600 . ?
C14A C15A 1.438(11) . ?
C14A H14T 0.9700 . ?
C14A H14R 0.9700 . ?
C15A H15A 0.9600 . ?
C15A H15B 0.9600 . ?
C15A H15C 0.9600 . ?
O5A C16A 1.409(9) . ?
C16A C17A 1.421(13) . ?
C16A H16U 0.9700 . ?
C16A H16V 0.9700 . ?
C17A H17I 0.9600 . ?
C17A H17' 0.9600 . ?
C17A H17O 0.9600 . ?
O5V C16V 1.39(2) . ?
C16V C17V 1.49(3) . ?
C16V H16G 0.9700 . ?
C16V H16H 0.9700 . ?
C17V H17J 0.9600 . ?
C17V H17K 0.9600 . ?
C17V H17P 0.9600 . ?
O1B C2B 1.265(12) . ?
O1B' C2B 1.246(10) . ?
C1B F2B 1.08(2) . ?
C1B F1B 1.20(4) . ?
C1B F3B' 1.287(10) . ?
C1B F1B' 1.294(11) . ?
C1B F2B' 1.403(13) . ?
C1B C2B 1.497(8) . ?
C1B F3B 1.53(2) . ?
N1B C2B 1.317(6) . ?
N1B C3B 1.440(5) . ?
N1B H1B 0.8600 . ?
P1B O4B 1.451(3) . ?
P1B O3W 1.49(4) . ?
P1B O5B 1.525(11) . ?
P1B O3B 1.59(2) . ?
P1B O5Y 1.63(2) . ?
P1B C12B 1.800(5) . ?
N2B C11B 1.332(5) . ?
N2B C12B 1.449(6) . ?
N2B H2B 0.8600 . ?
O2B C11B 1.234(5) . ?
C3B C11B 1.510(6) . ?
C3B C4B 1.531(6) . ?
C3B H3B 0.9800 . ?
C4B C5B 1.487(7) . ?
C4B H4BA 0.9700 . ?
C4B H4BB 0.9700 . ?
C5B C6B 1.376(7) . ?
C5B C10B 1.392(7) . ?
C6B C7B 1.376(9) . ?
C6B H6B 0.9300 . ?
C7B C8B 1.344(10) . ?
C7B H7B 0.9300 . ?
C8B C9B 1.369(10) . ?
C8B H8B 0.9300 . ?
C9B C10B 1.353(8) . ?
C9B H9B 0.9300 . ?
C10B H10B 0.9300 . ?
C12B C13B 1.510(7) . ?
C12B H12B 0.9800 . ?
C13B H13F 0.9600 . ?
C13B H13G 0.9600 . ?
C13B H13Z 0.9600 . ?
O3B C14B 1.429(15) . ?
C14B C15B 1.495(15) . ?
C14B H14E 0.9700 . ?
C14B H14H 0.9700 . ?
C15B H15G 0.9600 . ?
C15B H15X 0.9600 . ?
C15B H15W 0.9600 . ?
O3W C14W 1.41(2) . ?
C14W C15W 1.49(2) . ?
C14W H14A 0.9700 . ?
C14W H14B 0.9700 . ?
C15W H15D 0.9600 . ?
C15W H15E 0.9600 . ?
C15W H15F 0.9600 . ?
O5B C16B 1.389(14) . ?
C16B C17B 1.423(16) . ?
C16B H16N 0.9700 . ?
C16B H16M 0.9700 . ?
C17B H17U 0.9600 . ?
C17B H17V 0.9600 . ?
C17B H17W 0.9600 . ?
O5Y C16Y 1.47(2) . ?
C16Y C17Y 1.45(2) . ?
C16Y H16E 0.9700 . ?
C16Y H16F 0.9700 . ?
C17Y H17G 0.9600 . ?
C17Y H17H 0.9600 . ?
C17Y H17L 0.9600 . ?
C1C F1C' 1.154(16) . ?
C1C F2C 1.243(11) . ?
C1C F3C 1.29(2) . ?
C1C F3C' 1.35(3) . ?
C1C F2C' 1.452(17) . ?
C1C F1C 1.492(15) . ?
C1C C2C 1.497(7) . ?
N1C C2C 1.317(5) . ?
N1C C3C 1.439(5) . ?
N1C H1C 0.8600 . ?
O1C C2C 1.257(19) . ?
O1C' C2C 1.216(16) . ?
P1C O3C 1.417(4) . ?
P1C O5C 1.489(7) . ?
P1C O4C 1.525(8) . ?
P1C O5X 1.676(9) . ?
P1C O4C' 1.690(15) . ?
P1C C12C 1.789(5) . ?
O2C C11C 1.233(5) . ?
N2C C11C 1.319(5) . ?
N2C C12C 1.449(5) . ?
N2C H2C 0.8600 . ?
C3C C11C 1.517(6) . ?
C3C C4C 1.531(6) . ?
C3C H3C 0.9800 . ?
C4C C5C 1.504(7) . ?
C4C H4CA 0.9700 . ?
C4C H4CB 0.9700 . ?
C5C C6C 1.359(8) . ?
C5C C10C 1.370(8) . ?
C6C C7C 1.371(11) . ?
C6C H6C 0.9300 . ?
C7C C8C 1.353(14) . ?
C7C H7C 0.9300 . ?
C8C C9C 1.377(13) . ?
C8C H8C 0.9300 . ?
C9C C10C 1.366(10) . ?
C9C H9C 0.9300 . ?
C10C H10C 0.9300 . ?
C12C C13C 1.525(9) . ?
C12C H12C 0.9800 . ?
C13C H13H 0.9600 . ?
C13C H13I 0.9600 . ?
C13C H13J 0.9600 . ?
O4C C14C 1.429(12) . ?
C14C C15C 1.469(17) . ?
C14C H14F 0.9700 . ?
C14C H14W 0.9700 . ?
C15C H15H 0.9600 . ?
C15C H15I 0.9600 . ?
C15C H15Z 0.9600 . ?
O4C' C14' 1.26(2) . ?
C14' C15' 1.49(2) . ?
C14' H14' 0.9700 . ?
C14' H14" 0.9700 . ?
C15' H15Q 0.9600 . ?
C15' H15R 0.9600 . ?
C15' H15S 0.9600 . ?
O5C C16C 1.374(11) . ?
C16C C17C 1.557(18) . ?
C16C H16W 0.9700 . ?
C16C H16Z 0.9700 . ?
C17C H17M 0.9600 . ?
C17C H17N 0.9600 . ?
C17C H17Q 0.9600 . ?
O5X C16X 1.290(16) . ?
C16X C17X 1.58(2) . ?
C16X H16C 0.9700 . ?
C16X H16D 0.9700 . ?
C17X H17D 0.9600 . ?
C17X H17E 0.9600 . ?
C17X H17F 0.9600 . ?
N1D C2D 1.315(5) . ?
N1D C3D 1.450(4) . ?
N1D H1D 0.8600 . ?
O1D C2D 1.206(5) . ?
C1D F1D' 1.239(19) . ?
C1D F3D 1.287(11) . ?
C1D F3D' 1.308(18) . ?
C1D F2D' 1.332(16) . ?
C1D F2D 1.335(12) . ?
C1D F1D 1.345(11) . ?
C1D C2D 1.519(7) . ?
P1D O4D 1.392(11) . ?
P1D O3D 1.448(4) . ?
P1D O5D' 1.603(7) . ?
P1D O5D 1.631(8) . ?
P1D O4U 1.637(8) . ?
P1D C12D 1.783(4) . ?
N2D C11D 1.333(4) . ?
N2D C12D 1.450(5) . ?
N2D H2D 0.8600 . ?
O2D C11D 1.218(4) . ?
C3D C11D 1.519(5) . ?
C3D C4D 1.526(6) . ?
C3D H3D 0.9800 . ?
C4D C5D 1.495(6) . ?
C4D H4DA 0.9700 . ?
C4D H4DB 0.9700 . ?
C5D C6D 1.381(7) . ?
C5D C10D 1.389(6) . ?
C6D C7D 1.386(8) . ?
C6D H6D 0.9300 . ?
C7D C8D 1.350(10) . ?
C7D H7D 0.9300 . ?
C8D C9D 1.348(10) . ?
C8D H8D 0.9300 . ?
C9D C10D 1.396(8) . ?
C9D H9D 0.9300 . ?
C10D H10D 0.9300 . ?
C12D C13D 1.500(8) . ?
C12D H12D 0.9800 . ?
C13D H13C 0.9600 . ?
C13D H13D 0.9600 . ?
C13D H13E 0.9600 . ?
O4D C14D 1.476(17) . ?
C14D C15D 1.42(2) . ?
C14D H14M 0.9700 . ?
C14D H14N 0.9700 . ?
C15D H15M 0.9600 . ?
C15D H15N 0.9600 . ?
C15D H15O 0.9600 . ?
O4U C14U 1.527(11) . ?
C14U C15U 1.473(14) . ?
C14U H14C 0.9700 . ?
C14U H14D 0.9700 . ?
C15U H15J 0.9600 . ?
C15U H15K 0.9600 . ?
C15U H15L 0.9600 . ?
O5D C16D 1.376(12) . ?
C16D C17D 1.496(12) . ?
C16D H16S 0.9700 . ?
C16D H16T 0.9700 . ?
C17D H17S 0.9600 . ?
C17D H17T 0.9600 . ?
C17D H17R 0.9600 . ?
O5D' C16' 1.392(11) . ?
C16' C17' 1.495(11) . ?
C16' H16A 0.9700 . ?
C16' H16B 0.9700 . ?
C17' H17A 0.9600 . ?
C17' H17B 0.9600 . ?
C17' H17C 0.9600 . ?

loop_
_geom_torsion_atom_site_label_1
_geom_torsion_atom_site_label_2
_geom_torsion_atom_site_label_3
_geom_torsion_atom_site_label_4
_geom_torsion
_geom_torsion_site_symmetry_1
_geom_torsion_site_symmetry_2
_geom_torsion_site_symmetry_3
_geom_torsion_site_symmetry_4
_geom_torsion_publ_flag
C3A N1A C2A O1A' -22.3(11) . . . . ?
C3A N1A C2A O1A 13.4(10) . . . . ?
C3A N1A C2A C1A 176.4(4) . . . . ?
F1A' C1A C2A O1A' 116(2) . . . . ?
F3A' C1A C2A O1A' -20.2(18) . . . . ?
F2A' C1A C2A O1A' -127.5(15) . . . . ?
F1A C1A C2A O1A 149.4(10) . . . . ?
F3A C1A C2A O1A 28.8(10) . . . . ?
F2A C1A C2A O1A -86.9(10) . . . . ?
F1A' C1A C2A N1A -81(2) . . . . ?
F3A' C1A C2A N1A 142.5(14) . . . . ?
F1A C1A C2A N1A -14.9(9) . . . . ?
F3A C1A C2A N1A -135.5(6) . . . . ?
F2A C1A C2A N1A 108.8(7) . . . . ?
F2A' C1A C2A N1A 35.2(14) . . . . ?
C2A N1A C3A C11A -85.3(4) . . . . ?
C2A N1A C3A C4A 156.6(4) . . . . ?
O5V P1A O3A C14A -144(2) . . . . ?
O4A P1A O3A C14A -28.1(5) . . . . ?
O5A P1A O3A C14A -156.4(5) . . . . ?
C12A P1A O3A C14A 100.0(5) . . . . ?
N1A C3A C4A C5A -67.8(4) . . . . ?
C11A C3A C4A C5A 172.2(3) . . . . ?
C3A C4A C5A C10A -94.3(5) . . . . ?
C3A C4A C5A C6A 86.5(5) . . . . ?
C10A C5A C6A C7A 0.3(7) . . . . ?
C4A C5A C6A C7A 179.4(5) . . . . ?
C5A C6A C7A C8A -0.1(9) . . . . ?
C6A C7A C8A C9A -0.8(10) . . . . ?
C7A C8A C9A C10A 1.7(10) . . . . ?
C8A C9A C10A C5A -1.5(10) . . . . ?
C6A C5A C10A C9A 0.5(8) . . . . ?
C4A C5A C10A C9A -178.6(5) . . . . ?
C12A N2A C11A O2A -11.0(6) . . . . ?
C12A N2A C11A C3A 166.1(3) . . . . ?
N1A C3A C11A O2A -36.8(5) . . . . ?
C4A C3A C11A O2A 83.3(4) . . . . ?
N1A C3A C11A N2A 146.0(3) . . . . ?
C4A C3A C11A N2A -93.9(4) . . . . ?
C11A N2A C12A C13A -105.6(5) . . . . ?
C11A N2A C12A P1A 128.9(3) . . . . ?
O5V P1A C12A N2A 178.0(17) . . . . ?
O4A P1A C12A N2A 65.0(3) . . . . ?
O3A P1A C12A N2A -63.7(3) . . . . ?
O5A P1A C12A N2A -169.2(4) . . . . ?
O5V P1A C12A C13A 53.1(18) . . . . ?
O4A P1A C12A C13A -60.0(4) . . . . ?
O3A P1A C12A C13A 171.4(4) . . . . ?
O5A P1A C12A C13A 65.9(5) . . . . ?
P1A O3A C14A C15A -163.6(7) . . . . ?
O4A P1A O5A C16A -60.3(9) . . . . ?
O3A P1A O5A C16A 66.6(8) . . . . ?
C12A P1A O5A C16A 176.0(8) . . . . ?
P1A O5A C16A C17A -172.5(9) . . . . ?
O4A P1A O5V C16V -154(6) . . . . ?
O3A P1A O5V C16V -31(7) . . . . ?
C12A P1A O5V C16V 85(6) . . . . ?
P1A O5V C16V C17V 178(5) . . . . ?
C3B N1B C2B O1B' 19.4(15) . . . . ?
C3B N1B C2B O1B -18.7(12) . . . . ?
C3B N1B C2B C1B -174.0(5) . . . . ?
F3B' C1B C2B O1B' -68.0(16) . . . . ?
F1B' C1B C2B O1B' 161.7(13) . . . . ?
F2B' C1B C2B O1B' 41.4(14) . . . . ?
F2B C1B C2B O1B 33(3) . . . . ?
F1B C1B C2B O1B 167(2) . . . . ?
F3B C1B C2B O1B -67.6(19) . . . . ?
F2B C1B C2B N1B -174(3) . . . . ?
F1B C1B C2B N1B -39(2) . . . . ?
F3B' C1B C2B N1B 123.5(11) . . . . ?
F1B' C1B C2B N1B -6.7(12) . . . . ?
F2B' C1B C2B N1B -127.0(7) . . . . ?
F3B C1B C2B N1B 86.0(14) . . . . ?
C2B N1B C3B C11B -103.1(5) . . . . ?
C2B N1B C3B C4B 135.7(5) . . . . ?
N1B C3B C4B C5B -68.0(5) . . . . ?
C11B C3B C4B C5B 169.2(4) . . . . ?
C3B C4B C5B C6B 82.7(6) . . . . ?
C3B C4B C5B C10B -98.8(6) . . . . ?
C10B C5B C6B C7B 5.3(9) . . . . ?
C4B C5B C6B C7B -176.1(6) . . . . ?
C5B C6B C7B C8B -2.3(12) . . . . ?
C6B C7B C8B C9B -3.0(13) . . . . ?
C7B C8B C9B C10B 5.0(12) . . . . ?
C8B C9B C10B C5B -1.8(10) . . . . ?
C6B C5B C10B C9B -3.4(9) . . . . ?
C4B C5B C10B C9B 178.1(5) . . . . ?
C12B N2B C11B O2B -5.6(7) . . . . ?
C12B N2B C11B C3B 170.1(4) . . . . ?
N1B C3B C11B O2B -40.5(5) . . . . ?
C4B C3B C11B O2B 81.6(5) . . . . ?
N1B C3B C11B N2B 143.8(4) . . . . ?
C4B C3B C11B N2B -94.1(4) . . . . ?
C11B N2B C12B C13B -123.0(5) . . . . ?
C11B N2B C12B P1B 115.2(4) . . . . ?
O4B P1B C12B N2B 68.4(4) . . . . ?
O3W P1B C12B N2B -58.9(14) . . . . ?
O5B P1B C12B N2B -166.4(6) . . . . ?
O3B P1B C12B N2B -59.0(10) . . . . ?
O5Y P1B C12B N2B -177.3(9) . . . . ?
O4B P1B C12B C13B -53.9(4) . . . . ?
O3W P1B C12B C13B 178.9(14) . . . . ?
O5B P1B C12B C13B 71.4(6) . . . . ?
O3B P1B C12B C13B 178.7(10) . . . . ?
O5Y P1B C12B C13B 60.5(9) . . . . ?
O4B P1B O3B C14B 10(3) . . . . ?
O5B P1B O3B C14B -111(3) . . . . ?
C12B P1B O3B C14B 136(2) . . . . ?
P1B O3B C14B C15B -156(2) . . . . ?
O4B P1B O3W C14W -23(5) . . . . ?
O5Y P1B O3W C14W -154(4) . . . . ?
C12B P1B O3W C14W 101(4) . . . . ?
P1B O3W C14W C15W 126(4) . . . . ?
O4B P1B O5B C16B -177.6(11) . . . . ?
O3B P1B O5B C16B -55.0(18) . . . . ?
C12B P1B O5B C16B 56.9(13) . . . . ?
P1B O5B C16B C17B 146.2(11) . . . . ?
O4B P1B O5Y C16Y -99.1(19) . . . . ?
O3W P1B O5Y C16Y 36(3) . . . . ?
C12B P1B O5Y C16Y 143.2(19) . . . . ?
P1B O5Y C16Y C17Y -163(2) . . . . ?
C3C N1C C2C O1C' 18(3) . . . . ?
C3C N1C C2C O1C -15(3) . . . . ?
C3C N1C C2C C1C -174.9(4) . . . . ?
F1C' C1C C2C O1C' 22(3) . . . . ?
F3C' C1C C2C O1C' 145(3) . . . . ?
F2C' C1C C2C O1C' -94(3) . . . . ?
F2C C1C C2C O1C -31(3) . . . . ?
F3C C1C C2C O1C -162(3) . . . . ?
F1C C1C C2C O1C 77(3) . . . . ?
F1C' C1C C2C N1C -146.0(18) . . . . ?
F2C C1C C2C N1C 130.1(13) . . . . ?
F3C C1C C2C N1C -0.6(11) . . . . ?
F3C' C1C C2C N1C -23.5(13) . . . . ?
F2C' C1C C2C N1C 97.3(11) . . . . ?
F1C C1C C2C N1C -122.3(6) . . . . ?
C2C N1C C3C C11C -102.1(4) . . . . ?
C2C N1C C3C C4C 137.4(4) . . . . ?
N1C C3C C4C C5C -53.2(4) . . . . ?
C11C C3C C4C C5C -175.1(3) . . . . ?
C3C C4C C5C C6C -47.4(7) . . . . ?
C3C C4C C5C C10C 129.8(5) . . . . ?
C10C C5C C6C C7C 1.8(11) . . . . ?
C4C C5C C6C C7C 179.0(7) . . . . ?
C5C C6C C7C C8C -0.9(14) . . . . ?
C6C C7C C8C C9C 1.3(15) . . . . ?
C7C C8C C9C C10C -2.5(14) . . . . ?
C8C C9C C10C C5C 3.4(11) . . . . ?
C6C C5C C10C C9C -3.0(9) . . . . ?
C4C C5C C10C C9C 179.7(6) . . . . ?
C12C N2C C11C O2C -7.4(6) . . . . ?
C12C N2C C11C C3C 169.4(4) . . . . ?
N1C C3C C11C O2C -28.2(5) . . . . ?
C4C C3C C11C O2C 93.6(4) . . . . ?
N1C C3C C11C N2C 154.9(3) . . . . ?
C4C C3C C11C N2C -83.3(4) . . . . ?
C11C N2C C12C C13C -109.6(6) . . . . ?
C11C N2C C12C P1C 126.9(4) . . . . ?
O3C P1C C12C N2C 63.5(4) . . . . ?
O5C P1C C12C N2C -156.5(5) . . . . ?
O4C P1C C12C N2C -74.6(5) . . . . ?
O5X P1C C12C N2C 171.7(5) . . . . ?
O4C' P1C C12C N2C -36.4(7) . . . . ?
O3C P1C C12C C13C -59.9(6) . . . . ?
O5C P1C C12C C13C 80.1(7) . . . . ?
O4C P1C C12C C13C 162.0(7) . . . . ?
O5X P1C C12C C13C 48.3(6) . . . . ?
O4C' P1C C12C C13C -159.8(8) . . . . ?
O3C P1C O4C C14C 12.9(13) . . . . ?
O5C P1C O4C C14C -109.1(11) . . . . ?
C12C P1C O4C C14C 144.7(10) . . . . ?
P1C O4C C14C C15C -141.4(13) . . . . ?
O3C P1C O4C' C14' 174.0(18) . . . . ?
O5X P1C O4C' C14' 60(2) . . . . ?
C12C P1C O4C' C14' -69.1(19) . . . . ?
P1C O4C' C14' C15' -119(3) . . . . ?
O3C P1C O5C C16C 0.6(13) . . . . ?
O4C P1C O5C C16C 126.4(11) . . . . ?
C12C P1C O5C C16C -136.0(10) . . . . ?
P1C O5C C16C C17C 154.4(11) . . . . ?
O3C P1C O5X C16X -164.2(14) . . . . ?
O4C' P1C O5X C16X -53.7(18) . . . . ?
C12C P1C O5X C16X 77.8(14) . . . . ?
P1C O5X C16X C17X 107.2(17) . . . . ?
C3D N1D C2D O1D -3.8(7) . . . . ?
C3D N1D C2D C1D 179.4(4) . . . . ?
F1D' C1D C2D O1D 74.2(18) . . . . ?
F3D C1D C2D O1D 157.2(10) . . . . ?
F3D' C1D C2D O1D -159.1(14) . . . . ?
F2D' C1D C2D O1D -46.9(12) . . . . ?
F2D C1D C2D O1D -80.7(12) . . . . ?
F1D C1D C2D O1D 37.6(9) . . . . ?
F1D' C1D C2D N1D -108.8(17) . . . . ?
F3D C1D C2D N1D -25.8(11) . . . . ?
F3D' C1D C2D N1D 17.9(15) . . . . ?
F2D' C1D C2D N1D 130.1(11) . . . . ?
F2D C1D C2D N1D 96.3(11) . . . . ?
F1D C1D C2D N1D -145.4(8) . . . . ?
C2D N1D C3D C11D -84.0(4) . . . . ?
C2D N1D C3D C4D 154.9(4) . . . . ?
N1D C3D C4D C5D -68.2(4) . . . . ?
C11D C3D C4D C5D 170.3(3) . . . . ?
C3D C4D C5D C6D -90.3(5) . . . . ?
C3D C4D C5D C10D 90.7(5) . . . . ?
C10D C5D C6D C7D 1.6(7) . . . . ?
C4D C5D C6D C7D -177.4(5) . . . . ?
C5D C6D C7D C8D -1.6(9) . . . . ?
C6D C7D C8D C9D 0.7(10) . . . . ?
C7D C8D C9D C10D 0.1(9) . . . . ?
C6D C5D C10D C9D -0.9(7) . . . . ?
C4D C5D C10D C9D 178.2(4) . . . . ?
C8D C9D C10D C5D 0.0(8) . . . . ?
C12D N2D C11D O2D -5.1(6) . . . . ?
C12D N2D C11D C3D 170.6(3) . . . . ?
N1D C3D C11D O2D -30.3(5) . . . . ?
C4D C3D C11D O2D 91.7(4) . . . . ?
N1D C3D C11D N2D 154.0(3) . . . . ?
C4D C3D C11D N2D -84.0(4) . . . . ?
C11D N2D C12D C13D -95.1(5) . . . . ?
C11D N2D C12D P1D 138.7(3) . . . . ?
O4D P1D C12D N2D -155.3(7) . . . . ?
O3D P1D C12D N2D 67.1(4) . . . . ?
O5D' P1D C12D N2D -80.6(4) . . . . ?
O5D P1D C12D N2D -35.8(5) . . . . ?
O4U P1D C12D N2D -174.8(4) . . . . ?
O4D P1D C12D C13D 78.4(8) . . . . ?
O3D P1D C12D C13D -59.2(5) . . . . ?
O5D' P1D C12D C13D 153.0(5) . . . . ?
O5D P1D C12D C13D -162.1(5) . . . . ?
O4U P1D C12D C13D 58.8(5) . . . . ?
O3D P1D O4D C14D 5(4) . . . . ?
O5D P1D O4D C14D 108(3) . . . . ?
C12D P1D O4D C14D -130(3) . . . . ?
P1D O4D C14D C15D 127(4) . . . . ?
O3D P1D O4U C14U -53.7(7) . . . . ?
O5D' P1D O4U C14U 87.6(7) . . . . ?
C12D P1D O4U C14U -172.3(6) . . . . ?
P1D O4U C14U C15U -163.7(8) . . . . ?
O4D P1D O5D C16D 72.9(13) . . . . ?
O3D P1D O5D C16D -165.8(11) . . . . ?
C12D P1D O5D C16D -49.8(12) . . . . ?
P1D O5D C16D C17D -128.7(15) . . . . ?
O3D P1D O5D' C16' -12.9(12) . . . . ?
O4U P1D O5D' C16' -138.5(10) . . . . ?
C12D P1D O5D' C16' 123.5(10) . . . . ?
P1D O5D' C16' C17' -127.8(11) . . . . ?
